data_4110058
loop_
_publ_author_name
'Masakazu Hirotsu'
'Philip P. Fontaine'
'Peter Y. Zavalij'
'Lawrence R. Sita'

_publ_section_title
;
 Extreme N\\tbN Bond Elongation and Facile N-Atom Functionalization
 Reactions within Two Structurally Versatile New Families of Group 4
 Bimetallic "Side-on-Bridged" Dinitrogen Complexes for Zirconium and
 Hafnium
;
_journal_name_full 'Journal of the American Chemical Society'
_journal_page_first 12690
_journal_page_last 12692
_journal_paper_doi 10.1021/ja0752989
_journal_volume 129
_journal_year 2007
_chemical_absolute_configuration ad
_chemical_formula_moiety 'C36 H66 Hf2 N8'
_chemical_formula_sum 'C36 H66 Hf2 N8'
_chemical_formula_weight 967.95
_chemical_name_common cmpd_3
_chemical_name_systematic ?
_space_group_IT_number 29
_symmetry_cell_setting orthorhombic
_symmetry_space_group_name_Hall 'P 2c -2ac'
_symmetry_space_group_name_H-M 'P c a 21'
_atom_sites_solution_hydrogens geom
_atom_sites_solution_primary direct
_atom_sites_solution_secondary difmap
_audit_creation_method 'SHELXL-97 & ZCIF'
_cell_angle_alpha 90.00
_cell_angle_beta 90.00
_cell_angle_gamma 90.00
_cell_formula_units_Z 8
_cell_length_a 17.0487(10)
_cell_length_b 18.9416(11)
_cell_length_c 25.4574(16)
_cell_measurement_reflns_used 7924
_cell_measurement_temperature 220(2)
_cell_measurement_theta_max 28.6
_cell_measurement_theta_min 2.3
_cell_volume 8220.9(9)
_computing_cell_refinement 'SAINT (Bruker, 1999)'
_computing_data_collection 'SMART (Bruker, 1999)'
_computing_data_reduction SAINT
_computing_molecular_graphics 'XSHEL (Bruker, 1999)'
_computing_publication_material SHELXL-97
_computing_structure_refinement 'SHELXL-97 (Sheldrick, 1997)'
_computing_structure_solution 'SHELXS-97 (Sheldrick, 1990)'
_diffrn_ambient_temperature 220(2)
_diffrn_detector 'CCD area detector'
_diffrn_detector_area_resol_mean 8.33
_diffrn_detector_type 'Bruker Smart1000'
_diffrn_measured_fraction_theta_full 0.996
_diffrn_measured_fraction_theta_max 0.996
_diffrn_measurement_details 606,606,606
_diffrn_measurement_device_type 'three-circle diffractometer'
_diffrn_measurement_method '\w and \f scans'
_diffrn_measurement_specimen_support 'glass capillary'
_diffrn_orient_matrix_type standard
_diffrn_orient_matrix_UB_11 -0.0583052
_diffrn_orient_matrix_UB_12 0.0041313
_diffrn_orient_matrix_UB_13 -0.0029945
_diffrn_orient_matrix_UB_21 -0.0042490
_diffrn_orient_matrix_UB_22 0.0029723
_diffrn_orient_matrix_UB_23 0.0391200
_diffrn_orient_matrix_UB_31 0.0048191
_diffrn_orient_matrix_UB_32 0.0525518
_diffrn_orient_matrix_UB_33 -0.0019745
_diffrn_radiation_monochromator graphite
_diffrn_radiation_source 'fine-focus sealed tube'
_diffrn_radiation_type MoK\a
_diffrn_radiation_wavelength 0.71073
_diffrn_reflns_av_R_equivalents 0.0279
_diffrn_reflns_av_sigmaI/netI 0.0312
_diffrn_reflns_limit_h_max 22
_diffrn_reflns_limit_h_min -20
_diffrn_reflns_limit_k_max 24
_diffrn_reflns_limit_k_min -24
_diffrn_reflns_limit_l_max 33
_diffrn_reflns_limit_l_min -31
_diffrn_reflns_number 53158
_diffrn_reflns_theta_full 27.50
_diffrn_reflns_theta_max 27.50
_diffrn_reflns_theta_min 1.61
_diffrn_source_current 30
_diffrn_source_voltage 50
_diffrn_standards_decay_% 0
_exptl_absorpt_coefficient_mu 5.081
_exptl_absorpt_correction_T_max 0.517
_exptl_absorpt_correction_T_min 0.357
_exptl_absorpt_correction_type multi-scan
_exptl_absorpt_process_details 'SADABS (Sheldrick, 1996)'
_exptl_crystal_colour brown
_exptl_crystal_density_diffrn 1.564
_exptl_crystal_density_method not-measured
_exptl_crystal_description prism
_exptl_crystal_F_000 3856
_exptl_crystal_id cmpd_3
_exptl_crystal_size_max 0.33
_exptl_crystal_size_mid 0.15
_exptl_crystal_size_min 0.13
_refine_diff_density_max 1.718
_refine_diff_density_min -0.749
_refine_diff_density_rms 0.097
_refine_ls_abs_structure_details '(Flack, 1983)'
_refine_ls_abs_structure_Flack 0.506(8)
_refine_ls_extinction_method none
_refine_ls_goodness_of_fit_ref 1.000
_refine_ls_hydrogen_treatment constr
_refine_ls_matrix_type full
_refine_ls_number_parameters 1119
_refine_ls_number_reflns 18343
_refine_ls_number_restraints 458
_refine_ls_restrained_S_all 0.999
_refine_ls_R_factor_all 0.0332
_refine_ls_R_factor_gt 0.0253
_refine_ls_shift/su_max 0.001
_refine_ls_shift/su_mean 0.000
_refine_ls_structure_factor_coef Fsqd
_refine_ls_weighting_details 'w=1/[\s^2^(Fo^2^)+(0.025P)^2^+8.35P], P=(max(Fo^2^,0)+2Fc^2^)/3'
_refine_ls_weighting_scheme calc
_refine_ls_wR_factor_gt 0.0552
_refine_ls_wR_factor_ref 0.0586
_reflns_Friedel_coverage 0.906
_reflns_number_gt 16477
_reflns_number_total 18343
_reflns_threshold_expression >2sigma(I)
_cod_data_source_file ja0752989si20070716_045118.cif
_cod_data_source_block cmpd_3
_cod_original_cell_volume 8221.0(9)
_cod_database_code 4110058

loop_
_symmetry_equiv_pos_as_xyz
'x, y, z'
'-x, -y, z+1/2'
'x+1/2, -y, z'
'-x+1/2, y, z+1/2'

loop_
_atom_site_label
_atom_site_type_symbol
_atom_site_fract_x
_atom_site_fract_y
_atom_site_fract_z
_atom_site_U_iso_or_equiv
_atom_site_adp_type
_atom_site_occupancy
_atom_site_symmetry_multiplicity
_atom_site_calc_flag
_atom_site_refinement_flags
_atom_site_disorder_assembly
_atom_site_disorder_group
Hf1A Hf 0.181083(13) 0.292050(10) 0.416695(18) 0.03488(5) Uani 1 1 d . . .
Hf2A Hf 0.290007(12) 0.346146(11) 0.533234(18) 0.03390(5) Uani 1 1 d . . .
N1A N 0.2786(3) 0.3227(3) 0.4554(2) 0.0444(12) Uani 1 1 d . C .
N2A N 0.2176(3) 0.2821(3) 0.4923(2) 0.0394(11) Uani 1 1 d . C .
N11A N 0.1152(4) 0.4669(3) 0.3379(2) 0.0551(14) Uani 1 1 d . C .
N12A N 0.1059(3) 0.3851(2) 0.40951(19) 0.0373(10) Uani 1 1 d . C .
N13A N 0.2007(3) 0.3686(3) 0.35027(18) 0.0414(11) Uani 1 1 d . C .
C10A C 0.1405(4) 0.4085(3) 0.3652(2) 0.0414(13) Uani 1 1 d . . .
C11A C 0.0895(5) 0.5320(3) 0.3632(4) 0.076(2) Uani 1 1 d . . .
H11A H 0.1077 0.5326 0.3993 0.114 Uiso 1 1 calc R C .
H11B H 0.0327 0.5345 0.3627 0.114 Uiso 1 1 calc R . .
H11C H 0.1111 0.5722 0.3446 0.114 Uiso 1 1 calc R . .
C12A C 0.1146(6) 0.4669(4) 0.2810(3) 0.080(3) Uani 1 1 d . . .
H12A H 0.1258 0.4197 0.2682 0.120 Uiso 1 1 calc R C .
H12B H 0.1542 0.4994 0.2681 0.120 Uiso 1 1 calc R . .
H12C H 0.0634 0.4817 0.2686 0.120 Uiso 1 1 calc R . .
C13A C 0.0294(4) 0.4080(3) 0.4293(3) 0.0486(14) Uani 1 1 d . . .
H13A H 0.0313 0.4597 0.4346 0.058 Uiso 1 1 calc R C .
C14A C 0.0159(4) 0.3735(4) 0.4821(3) 0.0628(18) Uani 1 1 d . C .
H14A H 0.0142 0.3227 0.4778 0.094 Uiso 1 1 calc R . .
H14B H -0.0334 0.3898 0.4967 0.094 Uiso 1 1 calc R . .
H14C H 0.0584 0.3859 0.5057 0.094 Uiso 1 1 calc R . .
C15A C -0.0386(4) 0.3916(4) 0.3926(3) 0.072(2) Uani 1 1 d . C .
H15A H -0.0248 0.4052 0.3570 0.108 Uiso 1 1 calc R . .
H15B H -0.0847 0.4178 0.4037 0.108 Uiso 1 1 calc R . .
H15C H -0.0498 0.3414 0.3936 0.108 Uiso 1 1 calc R . .
C16A C 0.2691(4) 0.3981(4) 0.3220(3) 0.0571(17) Uani 1 1 d . . .
H16A H 0.2530 0.4109 0.2859 0.068 Uiso 1 1 calc R C .
C17A C 0.3327(5) 0.3438(5) 0.3194(4) 0.084(3) Uani 1 1 d . C .
H17A H 0.3462 0.3287 0.3547 0.125 Uiso 1 1 calc R . .
H17B H 0.3786 0.3639 0.3026 0.125 Uiso 1 1 calc R . .
H17C H 0.3146 0.3035 0.2992 0.125 Uiso 1 1 calc R . .
C18A C 0.3012(6) 0.4626(5) 0.3491(5) 0.095(3) Uani 1 1 d . C .
H18A H 0.3174 0.4503 0.3844 0.143 Uiso 1 1 calc R . .
H18B H 0.2609 0.4987 0.3506 0.143 Uiso 1 1 calc R . .
H18C H 0.3460 0.4803 0.3296 0.143 Uiso 1 1 calc R . .
N21A N 0.1414(3) 0.4614(3) 0.6231(2) 0.0548(14) Uani 1 1 d . C .
N22A N 0.2105(3) 0.3537(3) 0.6048(2) 0.0423(11) Uani 1 1 d . B .
N23A N 0.2285(3) 0.4450(3) 0.5503(2) 0.0436(12) Uani 1 1 d . A .
C20A C 0.1923(3) 0.4210(3) 0.5930(2) 0.0423(13) Uani 1 1 d . . .
C21A C 0.0783(5) 0.5015(4) 0.6011(4) 0.077(2) Uani 1 1 d . . .
H21A H 0.0772 0.4948 0.5633 0.116 Uiso 1 1 calc R C .
H21B H 0.0858 0.5511 0.6090 0.116 Uiso 1 1 calc R . .
H21C H 0.0290 0.4856 0.6161 0.116 Uiso 1 1 calc R . .
C22A C 0.1433(5) 0.4607(4) 0.6805(3) 0.069(2) Uani 1 1 d . . .
H22A H 0.1001 0.4325 0.6937 0.103 Uiso 1 1 calc R C .
H22B H 0.1386 0.5087 0.6936 0.103 Uiso 1 1 calc R . .
H22C H 0.1926 0.4406 0.6923 0.103 Uiso 1 1 calc R . .
C23A C 0.2356(4) 0.5211(3) 0.5380(3) 0.0540(15) Uani 0.766(11) 1 d PDU A 1
H23A H 0.1831 0.5434 0.5371 0.065 Uiso 0.766(11) 1 calc PR A 1
C24A C 0.2755(7) 0.5267(5) 0.4836(4) 0.079(4) Uani 0.766(11) 1 d PDU A 1
H24A H 0.3279 0.5067 0.4855 0.118 Uiso 0.766(11) 1 calc PR A 1
H24B H 0.2789 0.5759 0.4732 0.118 Uiso 0.766(11) 1 calc PR A 1
H24C H 0.2449 0.5008 0.4578 0.118 Uiso 0.766(11) 1 calc PR A 1
C25A C 0.2868(8) 0.5566(5) 0.5793(5) 0.087(4) Uani 0.766(11) 1 d PDU A 1
H25A H 0.2645 0.5488 0.6138 0.130 Uiso 0.766(11) 1 calc PR A 1
H25B H 0.2893 0.6069 0.5723 0.130 Uiso 0.766(11) 1 calc PR A 1
H25C H 0.3392 0.5368 0.5779 0.130 Uiso 0.766(11) 1 calc PR A 1
C23C C 0.2356(4) 0.5211(3) 0.5380(3) 0.0540(15) Uani 0.234(11) 1 d PDU A 2
H23C H 0.2073 0.5455 0.5667 0.065 Uiso 0.234(11) 1 calc PR A 2
C24C C 0.1878(14) 0.5370(14) 0.4881(8) 0.052(6) Uani 0.234(11) 1 d PDU A 2
H24D H 0.2056 0.5068 0.4598 0.078 Uiso 0.234(11) 1 calc PR A 2
H24E H 0.1951 0.5860 0.4783 0.078 Uiso 0.234(11) 1 calc PR A 2
H24F H 0.1327 0.5283 0.4949 0.078 Uiso 0.234(11) 1 calc PR A 2
C25C C 0.3159(11) 0.5550(17) 0.5367(15) 0.075(8) Uani 0.234(11) 1 d PDU A 2
H25D H 0.3430 0.5454 0.5695 0.112 Uiso 0.234(11) 1 calc PR A 2
H25E H 0.3104 0.6056 0.5322 0.112 Uiso 0.234(11) 1 calc PR A 2
H25F H 0.3459 0.5356 0.5077 0.112 Uiso 0.234(11) 1 calc PR A 2
C26A C 0.1568(3) 0.3091(3) 0.6338(3) 0.0475(13) Uani 0.807(13) 1 d PDU B 1
H26A H 0.1126 0.3385 0.6462 0.057 Uiso 0.807(13) 1 calc PR B 1
C27A C 0.1238(5) 0.2501(5) 0.5988(3) 0.056(3) Uani 0.807(13) 1 d PDU B 1
H27A H 0.1004 0.2707 0.5676 0.085 Uiso 0.807(13) 1 calc PR B 1
H27B H 0.0843 0.2239 0.6180 0.085 Uiso 0.807(13) 1 calc PR B 1
H27C H 0.1659 0.2186 0.5885 0.085 Uiso 0.807(13) 1 calc PR B 1
C28A C 0.1953(6) 0.2752(6) 0.6811(4) 0.067(3) Uani 0.807(13) 1 d PDU B 1
H28A H 0.2384 0.2455 0.6696 0.101 Uiso 0.807(13) 1 calc PR B 1
H28B H 0.1571 0.2466 0.6997 0.101 Uiso 0.807(13) 1 calc PR B 1
H28C H 0.2151 0.3116 0.7043 0.101 Uiso 0.807(13) 1 calc PR B 1
C26C C 0.1568(3) 0.3091(3) 0.6338(3) 0.0475(13) Uani 0.193(13) 1 d PDU B 2
H26C H 0.1422 0.3358 0.6658 0.057 Uiso 0.193(13) 1 calc PR B 2
C27C C 0.0814(12) 0.2963(16) 0.6040(12) 0.052(7) Uani 0.193(13) 1 d PDU B 2
H27D H 0.0595 0.3411 0.5929 0.078 Uiso 0.193(13) 1 calc PR B 2
H27E H 0.0442 0.2722 0.6266 0.078 Uiso 0.193(13) 1 calc PR B 2
H27F H 0.0921 0.2674 0.5734 0.078 Uiso 0.193(13) 1 calc PR B 2
C28C C 0.1959(17) 0.2422(12) 0.6524(15) 0.057(8) Uani 0.193(13) 1 d PDU B 2
H28D H 0.1591 0.2150 0.6733 0.085 Uiso 0.193(13) 1 calc PR B 2
H28E H 0.2413 0.2540 0.6736 0.085 Uiso 0.193(13) 1 calc PR B 2
H28F H 0.2123 0.2145 0.6223 0.085 Uiso 0.193(13) 1 calc PR B 2
C30A C 0.0648(5) 0.2049(5) 0.4032(4) 0.053(2) Uani 0.783(14) 1 d PDU C 1
H30A H 0.0101 0.2131 0.4148 0.06(2) Uiso 0.783(14) 1 calc PR C 1
C31A C 0.0930(7) 0.2173(5) 0.3533(4) 0.054(2) Uani 0.783(14) 1 d PDU C 1
C32A C 0.1686(7) 0.1918(5) 0.3497(3) 0.050(2) Uani 0.783(14) 1 d PDU C 1
C33A C 0.1890(5) 0.1611(7) 0.4002(4) 0.053(2) Uani 0.783(14) 1 d PDU C 1
C34A C 0.1229(6) 0.1697(8) 0.4327(4) 0.055(3) Uani 0.783(14) 1 d PDU C 1
C35A C 0.0498(8) 0.2501(6) 0.3084(4) 0.085(4) Uani 0.783(14) 1 d PDU C 1
H35A H -0.0053 0.2543 0.3174 0.128 Uiso 0.783(14) 1 calc PR C 1
H35B H 0.0554 0.2206 0.2775 0.128 Uiso 0.783(14) 1 calc PR C 1
H35C H 0.0712 0.2965 0.3014 0.128 Uiso 0.783(14) 1 calc PR C 1
C36A C 0.2163(9) 0.1885(6) 0.3015(4) 0.092(4) Uani 0.783(14) 1 d PDU C 1
H36A H 0.2055 0.1448 0.2831 0.137 Uiso 0.783(14) 1 calc PR C 1
H36B H 0.2715 0.1905 0.3107 0.137 Uiso 0.783(14) 1 calc PR C 1
H36C H 0.2034 0.2282 0.2790 0.137 Uiso 0.783(14) 1 calc PR C 1
C37A C 0.2642(6) 0.1263(6) 0.4153(5) 0.079(3) Uani 0.783(14) 1 d PDU C 1
H37A H 0.2736 0.1333 0.4525 0.118 Uiso 0.783(14) 1 calc PR C 1
H37B H 0.3070 0.1468 0.3953 0.118 Uiso 0.783(14) 1 calc PR C 1
H37C H 0.2610 0.0762 0.4079 0.118 Uiso 0.783(14) 1 calc PR C 1
C38A C 0.1147(8) 0.1417(6) 0.4878(4) 0.072(3) Uani 0.783(14) 1 d PDU C 1
H38A H 0.1108 0.0906 0.4868 0.108 Uiso 0.783(14) 1 calc PR C 1
H38B H 0.0678 0.1612 0.5038 0.108 Uiso 0.783(14) 1 calc PR C 1
H38C H 0.1602 0.1553 0.5083 0.108 Uiso 0.783(14) 1 calc PR C 1
C30C C 0.0773(10) 0.2009(16) 0.3812(10) 0.040(6) Uani 0.217(14) 1 d PDU C 2
H30C H 0.0199 0.2086 0.3797 0.048 Uiso 0.217(14) 1 calc PR C 2
C31C C 0.1293(14) 0.2138(14) 0.3408(8) 0.038(6) Uani 0.217(14) 1 d PDU C 2
C32C C 0.2020(13) 0.1879(12) 0.3546(7) 0.038(5) Uani 0.217(14) 1 d PDU C 2
C33C C 0.1968(11) 0.162(2) 0.4080(8) 0.045(7) Uani 0.217(14) 1 d PDU C 2
C34C C 0.1185(13) 0.172(3) 0.4239(10) 0.047(7) Uani 0.217(14) 1 d PDU C 2
C35C C 0.1108(17) 0.2444(17) 0.2881(8) 0.060(7) Uani 0.217(14) 1 d PDU C 2
H35D H 0.0596 0.2282 0.2768 0.089 Uiso 0.217(14) 1 calc PR C 2
H35E H 0.1501 0.2292 0.2629 0.089 Uiso 0.217(14) 1 calc PR C 2
H35F H 0.1109 0.2955 0.2904 0.089 Uiso 0.217(14) 1 calc PR C 2
C36C C 0.2684(16) 0.1765(19) 0.3183(10) 0.069(8) Uani 0.217(14) 1 d PDU C 2
H36D H 0.3172 0.1862 0.3364 0.103 Uiso 0.217(14) 1 calc PR C 2
H36E H 0.2632 0.2078 0.2884 0.103 Uiso 0.217(14) 1 calc PR C 2
H36F H 0.2682 0.1278 0.3064 0.103 Uiso 0.217(14) 1 calc PR C 2
C37C C 0.2586(13) 0.1233(18) 0.4384(11) 0.047(7) Uani 0.217(14) 1 d PDU C 2
H37D H 0.2552 0.1365 0.4752 0.071 Uiso 0.217(14) 1 calc PR C 2
H37E H 0.3099 0.1359 0.4249 0.071 Uiso 0.217(14) 1 calc PR C 2
H37F H 0.2507 0.0728 0.4350 0.071 Uiso 0.217(14) 1 calc PR C 2
C38C C 0.0845(16) 0.1497(19) 0.4761(9) 0.050(7) Uani 0.217(14) 1 d PDU C 2
H38D H 0.0776 0.1911 0.4981 0.075 Uiso 0.217(14) 1 calc PR C 2
H38E H 0.1199 0.1169 0.4932 0.075 Uiso 0.217(14) 1 calc PR C 2
H38F H 0.0342 0.1271 0.4705 0.075 Uiso 0.217(14) 1 calc PR C 2
C40A C 0.4229(3) 0.3987(3) 0.5561(3) 0.0537(17) Uani 1 1 d . C .
H40A H 0.4342 0.4500 0.5574 0.07(2) Uiso 1 1 calc R . .
C41A C 0.4025(3) 0.3576(4) 0.5999(3) 0.0503(15) Uani 1 1 d . C .
C42A C 0.4017(3) 0.2872(3) 0.5821(3) 0.0467(15) Uani 1 1 d . C .
C43A C 0.4212(3) 0.2859(3) 0.5282(3) 0.0484(14) Uani 1 1 d . C .
C44A C 0.4351(3) 0.3562(3) 0.5120(3) 0.0495(15) Uani 1 1 d . C .
C46A C 0.3900(4) 0.2203(4) 0.6153(3) 0.067(2) Uani 1 1 d . . .
H46A H 0.3460 0.1936 0.6016 0.101 Uiso 1 1 calc R C .
H46B H 0.3796 0.2335 0.6515 0.101 Uiso 1 1 calc R . .
H46C H 0.4371 0.1916 0.6138 0.101 Uiso 1 1 calc R . .
C45A C 0.3888(4) 0.3857(4) 0.6546(3) 0.065(2) Uani 1 1 d . . .
H45A H 0.4384 0.3880 0.6733 0.097 Uiso 1 1 calc R C .
H45B H 0.3532 0.3545 0.6733 0.097 Uiso 1 1 calc R . .
H45C H 0.3661 0.4325 0.6526 0.097 Uiso 1 1 calc R . .
C47A C 0.4308(4) 0.2214(4) 0.4946(4) 0.064(2) Uani 1 1 d . . .
H47A H 0.4035 0.1820 0.5107 0.096 Uiso 1 1 calc R C .
H47B H 0.4861 0.2102 0.4913 0.096 Uiso 1 1 calc R . .
H47C H 0.4089 0.2303 0.4601 0.096 Uiso 1 1 calc R . .
C48A C 0.4612(4) 0.3801(5) 0.4591(3) 0.075(2) Uani 1 1 d . . .
H48A H 0.4509 0.4302 0.4553 0.112 Uiso 1 1 calc R C .
H48B H 0.4328 0.3542 0.4323 0.112 Uiso 1 1 calc R . .
H48C H 0.5170 0.3714 0.4553 0.112 Uiso 1 1 calc RD . .
Hf1B Hf 0.171563(12) 0.796669(10) 0.259440(18) 0.03315(5) Uani 1 1 d . . .
Hf2B Hf 0.271838(12) 0.850108(11) 0.138295(18) 0.03236(5) Uani 1 1 d . . .
N1B N 0.2017(3) 0.7876(3) 0.1826(2) 0.0409(11) Uani 1 1 d . F .
N2B N 0.2634(3) 0.8312(3) 0.2166(2) 0.0452(12) Uani 1 1 d . F .
N11B N 0.1001(4) 0.9710(3) 0.3367(2) 0.0527(14) Uani 1 1 d . F .
N12B N 0.0885(3) 0.8838(2) 0.2684(2) 0.0422(11) Uani 1 1 d . F .
N13B N 0.1897(3) 0.8762(3) 0.32382(19) 0.0418(11) Uani 1 1 d . F .
C10B C 0.1253(3) 0.9123(3) 0.3105(2) 0.0412(13) Uani 1 1 d . . .
C11B C 0.0662(5) 1.0326(3) 0.3109(4) 0.073(2) Uani 1 1 d . . .
H11D H 0.0815 1.0330 0.2742 0.110 Uiso 1 1 calc R F .
H11E H 0.0852 1.0752 0.3278 0.110 Uiso 1 1 calc R . .
H11F H 0.0095 1.0307 0.3135 0.110 Uiso 1 1 calc R . .
C12B C 0.1026(5) 0.9737(4) 0.3931(3) 0.078(2) Uani 1 1 d . . .
H12D H 0.1173 0.9278 0.4067 0.117 Uiso 1 1 calc R F .
H12E H 0.0512 0.9866 0.4064 0.117 Uiso 1 1 calc R . .
H12F H 0.1408 1.0086 0.4041 0.117 Uiso 1 1 calc R . .
C13B C 0.0069(4) 0.8998(3) 0.2538(3) 0.0614(19) Uani 1 1 d . . .
H13B H 0.0023 0.9515 0.2496 0.074 Uiso 1 1 calc R F .
C14B C -0.0062(5) 0.8662(5) 0.2001(4) 0.101(3) Uani 1 1 d . F .
H14D H -0.0067 0.8152 0.2036 0.151 Uiso 1 1 calc R . .
H14E H 0.0359 0.8800 0.1766 0.151 Uiso 1 1 calc R . .
H14F H -0.0560 0.8819 0.1859 0.151 Uiso 1 1 calc R . .
C15B C -0.0498(5) 0.8777(5) 0.2944(5) 0.110(4) Uani 1 1 d . F .
H15D H -0.0456 0.8272 0.3000 0.165 Uiso 1 1 calc R . .
H15E H -0.1025 0.8892 0.2830 0.165 Uiso 1 1 calc R . .
H15F H -0.0384 0.9022 0.3270 0.165 Uiso 1 1 calc R . .
C16B C 0.2579(4) 0.9129(4) 0.3475(3) 0.0562(17) Uani 1 1 d . . .
H16B H 0.2430 0.9300 0.3829 0.067 Uiso 1 1 calc R F .
C17B C 0.3250(5) 0.8589(5) 0.3531(3) 0.074(2) Uani 1 1 d . F .
H17D H 0.3065 0.8182 0.3727 0.110 Uiso 1 1 calc R . .
H17E H 0.3685 0.8805 0.3717 0.110 Uiso 1 1 calc R . .
H17F H 0.3422 0.8441 0.3185 0.110 Uiso 1 1 calc R . .
C18B C 0.2850(5) 0.9744(4) 0.3152(4) 0.076(2) Uani 1 1 d . F .
H18D H 0.2999 0.9581 0.2805 0.114 Uiso 1 1 calc R . .
H18E H 0.3298 0.9963 0.3321 0.114 Uiso 1 1 calc R . .
H18F H 0.2429 1.0085 0.3122 0.114 Uiso 1 1 calc R . .
N21B N 0.1185(3) 0.9549(3) 0.0448(2) 0.0600(15) Uani 1 1 d . F .
N22B N 0.2072(3) 0.9463(2) 0.1181(2) 0.0405(11) Uani 1 1 d . D .
N23B N 0.1905(3) 0.8510(2) 0.06794(18) 0.0375(10) Uani 1 1 d . E .
C20B C 0.1707(3) 0.9178(3) 0.0762(2) 0.0384(12) Uani 1 1 d . . .
C21B C 0.1237(5) 0.9521(4) -0.0120(3) 0.072(2) Uani 1 1 d . . .
H21D H 0.0762 0.9314 -0.0261 0.108 Uiso 1 1 calc R F .
H21E H 0.1685 0.9236 -0.0221 0.108 Uiso 1 1 calc R . .
H21F H 0.1300 0.9995 -0.0258 0.108 Uiso 1 1 calc R . .
C22B C 0.0558(4) 0.9963(4) 0.0659(4) 0.074(2) Uani 1 1 d . . .
H22D H 0.0636 1.0455 0.0567 0.111 Uiso 1 1 calc R F .
H22E H 0.0550 0.9915 0.1038 0.111 Uiso 1 1 calc R . .
H22F H 0.0063 0.9800 0.0515 0.111 Uiso 1 1 calc R . .
C23B C 0.2116(4) 1.0232(3) 0.1269(3) 0.0496(15) Uani 0.719(10) 1 d PDU D 1
H23B H 0.1584 1.0441 0.1271 0.059 Uiso 0.719(10) 1 calc PR D 1
C24B C 0.2512(8) 1.0350(5) 0.1794(5) 0.076(3) Uani 0.719(10) 1 d PDU D 1
H24G H 0.3028 1.0133 0.1790 0.115 Uiso 0.719(10) 1 calc PR D 1
H24H H 0.2198 1.0140 0.2070 0.115 Uiso 0.719(10) 1 calc PR D 1
H24I H 0.2565 1.0852 0.1857 0.115 Uiso 0.719(10) 1 calc PR D 1
C25B C 0.2615(8) 1.0566(5) 0.0834(5) 0.085(4) Uani 0.719(10) 1 d PDU D 1
H25G H 0.2739 1.1050 0.0927 0.128 Uiso 0.719(10) 1 calc PR D 1
H25H H 0.2325 1.0559 0.0506 0.128 Uiso 0.719(10) 1 calc PR D 1
H25I H 0.3097 1.0299 0.0793 0.128 Uiso 0.719(10) 1 calc PR D 1
C23D C 0.2116(4) 1.0232(3) 0.1269(3) 0.0496(15) Uani 0.281(10) 1 d PDU D 2
H23D H 0.1858 1.0482 0.0975 0.059 Uiso 0.281(10) 1 calc PR D 2
C24D C 0.1658(11) 1.0364(11) 0.1775(7) 0.051(5) Uani 0.281(10) 1 d PDU D 2
H24J H 0.1100 1.0343 0.1702 0.077 Uiso 0.281(10) 1 calc PR D 2
H24K H 0.1790 1.0826 0.1912 0.077 Uiso 0.281(10) 1 calc PR D 2
H24L H 0.1793 1.0005 0.2032 0.077 Uiso 0.281(10) 1 calc PR D 2
C25D C 0.2948(9) 1.0515(12) 0.1339(11) 0.060(6) Uani 0.281(10) 1 d PDU D 2
H25J H 0.3209 1.0257 0.1618 0.090 Uiso 0.281(10) 1 calc PR D 2
H25K H 0.2927 1.1012 0.1428 0.090 Uiso 0.281(10) 1 calc PR D 2
H25L H 0.3238 1.0455 0.1014 0.090 Uiso 0.281(10) 1 calc PR D 2
C26B C 0.1371(3) 0.8026(3) 0.0404(2) 0.0482(14) Uani 0.909(10) 1 d PDU E 1
H26B H 0.0925 0.8297 0.0258 0.058 Uiso 0.909(10) 1 calc PR E 1
C27B C 0.1058(5) 0.7471(4) 0.0798(3) 0.063(2) Uani 0.909(10) 1 d PDU E 1
H27J H 0.0693 0.7159 0.0621 0.095 Uiso 0.909(10) 1 calc PR E 1
H27K H 0.0793 0.7709 0.1085 0.095 Uiso 0.909(10) 1 calc PR E 1
H27L H 0.1494 0.7198 0.0936 0.095 Uiso 0.909(10) 1 calc PR E 1
C28B C 0.1775(5) 0.7633(5) -0.0036(3) 0.069(3) Uani 0.909(10) 1 d PDU E 1
H28J H 0.1983 0.7968 -0.0288 0.103 Uiso 0.909(10) 1 calc PR E 1
H28K H 0.1400 0.7325 -0.0210 0.103 Uiso 0.909(10) 1 calc PR E 1
H28L H 0.2200 0.7352 0.0107 0.103 Uiso 0.909(10) 1 calc PR E 1
C26D C 0.1371(3) 0.8026(3) 0.0404(2) 0.0482(14) Uani 0.091(10) 1 d PDU E 2
H26D H 0.1323 0.8179 0.0033 0.058 Uiso 0.091(10) 1 calc PR E 2
C27D C 0.0546(19) 0.798(3) 0.065(3) 0.058(11) Uani 0.091(10) 1 d PDU E 2
H27G H 0.0569 0.7716 0.0972 0.087 Uiso 0.091(10) 1 calc PR E 2
H27H H 0.0194 0.7746 0.0403 0.087 Uiso 0.091(10) 1 calc PR E 2
H27I H 0.0353 0.8454 0.0717 0.087 Uiso 0.091(10) 1 calc PR E 2
C28D C 0.176(3) 0.7314(15) 0.042(3) 0.055(11) Uani 0.091(10) 1 d PDU E 2
H28G H 0.1523 0.7010 0.0156 0.083 Uiso 0.091(10) 1 calc PR E 2
H28H H 0.1691 0.7106 0.0764 0.083 Uiso 0.091(10) 1 calc PR E 2
H28I H 0.2314 0.7366 0.0345 0.083 Uiso 0.091(10) 1 calc PR E 2
C30B C 0.0775(5) 0.7102(5) 0.3065(4) 0.041(2) Uani 0.702(10) 1 d PDU F 1
H30B H 0.0236 0.7210 0.3185 0.015(14) Uiso 0.702(10) 1 calc PR F 1
C31B C 0.0986(6) 0.6793(6) 0.2570(4) 0.044(2) Uani 0.702(10) 1 d PDU F 1
C32B C 0.1791(6) 0.6655(9) 0.2591(5) 0.052(3) Uani 0.702(10) 1 d PDU F 1
C33B C 0.2086(6) 0.6862(6) 0.3074(5) 0.054(2) Uani 0.702(10) 1 d PDU F 1
C34B C 0.1448(8) 0.7128(5) 0.3371(3) 0.047(2) Uani 0.702(10) 1 d PDU F 1
C35B C 0.0439(7) 0.6602(5) 0.2130(4) 0.070(3) Uani 0.702(10) 1 d PDU F 1
H35J H 0.0671 0.6739 0.1798 0.105 Uiso 0.702(10) 1 calc PR F 1
H35K H -0.0056 0.6848 0.2177 0.105 Uiso 0.702(10) 1 calc PR F 1
H35L H 0.0348 0.6097 0.2132 0.105 Uiso 0.702(10) 1 calc PR F 1
C36B C 0.2243(8) 0.6271(6) 0.2152(5) 0.079(3) Uani 0.702(10) 1 d PDU F 1
H36J H 0.2171 0.5766 0.2188 0.119 Uiso 0.702(10) 1 calc PR F 1
H36K H 0.2797 0.6384 0.2178 0.119 Uiso 0.702(10) 1 calc PR F 1
H36L H 0.2047 0.6423 0.1813 0.119 Uiso 0.702(10) 1 calc PR F 1
C37B C 0.2902(7) 0.6728(7) 0.3304(6) 0.089(4) Uani 0.702(10) 1 d PDU F 1
H37J H 0.2869 0.6361 0.3569 0.134 Uiso 0.702(10) 1 calc PR F 1
H37K H 0.3098 0.7159 0.3463 0.134 Uiso 0.702(10) 1 calc PR F 1
H37L H 0.3255 0.6580 0.3027 0.134 Uiso 0.702(10) 1 calc PR F 1
C38B C 0.1438(8) 0.7373(6) 0.3947(3) 0.078(3) Uani 0.702(10) 1 d PDU F 1
H38J H 0.1899 0.7660 0.4016 0.117 Uiso 0.702(10) 1 calc PR F 1
H38K H 0.1441 0.6964 0.4177 0.117 Uiso 0.702(10) 1 calc PR F 1
H38L H 0.0970 0.7650 0.4012 0.117 Uiso 0.702(10) 1 calc PR F 1
C30D C 0.0665(8) 0.7067(11) 0.2820(8) 0.042(4) Uani 0.298(10) 1 d PDU F 2
H30D H 0.0092 0.7134 0.2778 0.050 Uiso 0.298(10) 1 calc PR F 2
C31D C 0.1174(10) 0.6722(13) 0.2452(6) 0.040(5) Uani 0.298(10) 1 d PDU F 2
C32D C 0.1890(9) 0.662(2) 0.2707(8) 0.039(5) Uani 0.298(10) 1 d PDU F 2
C33D C 0.1857(10) 0.6903(11) 0.3208(6) 0.035(4) Uani 0.298(10) 1 d PDU F 2
C34D C 0.1088(12) 0.7170(11) 0.3279(6) 0.041(4) Uani 0.298(10) 1 d PDU F 2
C35D C 0.0949(13) 0.6441(11) 0.1921(6) 0.060(6) Uani 0.298(10) 1 d PDU F 2
H35G H 0.1412 0.6405 0.1702 0.090 Uiso 0.298(10) 1 calc PR F 2
H35H H 0.0574 0.6758 0.1758 0.090 Uiso 0.298(10) 1 calc PR F 2
H35I H 0.0714 0.5977 0.1960 0.090 Uiso 0.298(10) 1 calc PR F 2
C36D C 0.2612(10) 0.6287(11) 0.2439(8) 0.053(5) Uani 0.298(10) 1 d PDU F 2
H36G H 0.3057 0.6307 0.2676 0.080 Uiso 0.298(10) 1 calc PR F 2
H36H H 0.2733 0.6547 0.2121 0.080 Uiso 0.298(10) 1 calc PR F 2
H36I H 0.2502 0.5799 0.2351 0.080 Uiso 0.298(10) 1 calc PR F 2
C37D C 0.2462(13) 0.6852(12) 0.3650(7) 0.069(6) Uani 0.298(10) 1 d PDU F 2
H37G H 0.2561 0.6359 0.3730 0.103 Uiso 0.298(10) 1 calc PR F 2
H37H H 0.2263 0.7088 0.3960 0.103 Uiso 0.298(10) 1 calc PR F 2
H37I H 0.2947 0.7076 0.3540 0.103 Uiso 0.298(10) 1 calc PR F 2
C38D C 0.0718(12) 0.7489(10) 0.3777(6) 0.056(5) Uani 0.298(10) 1 d PDU F 2
H38G H 0.0236 0.7730 0.3685 0.084 Uiso 0.298(10) 1 calc PR F 2
H38H H 0.1081 0.7822 0.3934 0.084 Uiso 0.298(10) 1 calc PR F 2
H38I H 0.0604 0.7115 0.4026 0.084 Uiso 0.298(10) 1 calc PR F 2
C40B C 0.4022(3) 0.9043(3) 0.1123(3) 0.0467(14) Uani 1 1 d . F .
H40B H 0.4128 0.9555 0.1090 0.06(2) Uiso 1 1 calc R . .
C41B C 0.4170(3) 0.8632(3) 0.1574(3) 0.0465(14) Uani 1 1 d . F .
C42B C 0.4051(3) 0.7920(3) 0.1436(3) 0.0434(13) Uani 1 1 d . F .
C43B C 0.3833(3) 0.7888(3) 0.0905(2) 0.0430(13) Uani 1 1 d . F .
C44B C 0.3822(3) 0.8587(3) 0.0704(3) 0.0457(14) Uani 1 1 d . F .
C45B C 0.4441(4) 0.8900(5) 0.2101(3) 0.071(2) Uani 1 1 d . . .
H45D H 0.4152 0.8662 0.2378 0.107 Uiso 1 1 calc R F .
H45E H 0.4348 0.9405 0.2124 0.107 Uiso 1 1 calc R . .
H45F H 0.4997 0.8807 0.2142 0.107 Uiso 1 1 calc R . .
C46B C 0.4160(4) 0.7299(4) 0.1798(4) 0.067(2) Uani 1 1 d . . .
H46D H 0.3930 0.6882 0.1640 0.101 Uiso 1 1 calc R F .
H46E H 0.3906 0.7395 0.2131 0.101 Uiso 1 1 calc R . .
H46F H 0.4716 0.7221 0.1855 0.101 Uiso 1 1 calc R . .
C47B C 0.3724(4) 0.7227(4) 0.0587(3) 0.0613(18) Uani 1 1 d . . .
H47D H 0.4216 0.6971 0.0569 0.092 Uiso 1 1 calc R F .
H47E H 0.3556 0.7351 0.0234 0.092 Uiso 1 1 calc R . .
H47F H 0.3329 0.6932 0.0751 0.092 Uiso 1 1 calc R . .
C48B C 0.3666(5) 0.8815(5) 0.0146(3) 0.071(2) Uani 1 1 d . . .
H48D H 0.4125 0.8720 -0.0067 0.107 Uiso 1 1 calc R F .
H48E H 0.3551 0.9316 0.0140 0.107 Uiso 1 1 calc R . .
H48F H 0.3221 0.8555 0.0008 0.107 Uiso 1 1 calc R . .

loop_
_atom_site_aniso_label
_atom_site_aniso_U_11
_atom_site_aniso_U_22
_atom_site_aniso_U_33
_atom_site_aniso_U_23
_atom_site_aniso_U_13
_atom_site_aniso_U_12
Hf1A 0.04263(12) 0.02677(10) 0.03524(12) -0.00011(9) -0.00320(9) -0.00563(8)
Hf2A 0.03060(10) 0.03171(10) 0.03939(12) 0.00321(9) -0.00353(9) -0.00386(8)
N1A 0.041(3) 0.052(3) 0.040(3) 0.007(2) 0.001(2) -0.015(2)
N2A 0.036(2) 0.040(2) 0.042(3) 0.008(2) 0.0030(19) -0.0129(18)
N11A 0.088(4) 0.033(3) 0.045(3) 0.012(2) 0.003(3) 0.004(2)
N12A 0.045(2) 0.032(2) 0.035(3) 0.0005(18) 0.002(2) 0.0004(18)
N13A 0.056(3) 0.039(3) 0.029(2) -0.0024(19) 0.009(2) -0.007(2)
C10A 0.059(4) 0.030(3) 0.035(3) 0.002(2) -0.002(3) -0.001(2)
C11A 0.119(7) 0.027(3) 0.083(6) 0.014(3) 0.027(5) 0.007(4)
C12A 0.133(7) 0.071(5) 0.038(4) 0.018(3) 0.003(4) 0.019(5)
C13A 0.058(4) 0.033(3) 0.055(4) 0.005(2) 0.009(3) 0.000(2)
C14A 0.064(4) 0.067(4) 0.057(4) 0.009(3) 0.026(3) 0.000(3)
C15A 0.057(4) 0.081(5) 0.078(5) 0.015(4) -0.007(4) 0.018(4)
C16A 0.065(4) 0.056(4) 0.050(4) 0.008(3) 0.013(3) -0.009(3)
C17A 0.070(5) 0.097(7) 0.084(6) -0.019(5) 0.036(5) -0.014(4)
C18A 0.092(6) 0.065(5) 0.128(8) -0.005(5) 0.038(6) -0.031(5)
N21A 0.060(3) 0.054(3) 0.051(3) -0.004(2) 0.002(2) 0.018(3)
N22A 0.041(3) 0.044(3) 0.042(3) 0.010(2) 0.002(2) 0.003(2)
N23A 0.047(3) 0.035(2) 0.048(3) 0.009(2) -0.002(2) 0.001(2)
C20A 0.035(3) 0.040(3) 0.052(3) -0.002(3) -0.005(2) 0.007(2)
C21A 0.070(5) 0.056(4) 0.106(7) -0.002(4) -0.005(4) 0.024(4)
C22A 0.080(5) 0.068(5) 0.058(4) -0.013(4) 0.004(4) 0.005(4)
C23A 0.059(3) 0.034(3) 0.069(4) 0.003(3) -0.004(3) 0.000(2)
C24A 0.113(10) 0.050(5) 0.074(6) 0.021(5) 0.013(6) -0.016(5)
C25A 0.123(10) 0.033(5) 0.104(8) -0.016(5) -0.015(7) -0.009(5)
C23C 0.059(3) 0.034(3) 0.069(4) 0.003(3) -0.004(3) 0.000(2)
C24C 0.064(10) 0.044(10) 0.049(9) 0.008(7) 0.010(7) 0.005(8)
C25C 0.072(9) 0.063(11) 0.088(12) 0.004(9) 0.003(8) -0.015(8)
C26A 0.048(3) 0.044(3) 0.050(3) 0.009(3) 0.005(3) -0.001(2)
C27A 0.063(5) 0.057(5) 0.049(5) 0.006(4) 0.004(4) -0.023(4)
C28A 0.079(6) 0.079(6) 0.043(5) 0.027(4) -0.004(4) -0.013(5)
C26C 0.048(3) 0.044(3) 0.050(3) 0.009(3) 0.005(3) -0.001(2)
C27C 0.045(9) 0.053(11) 0.058(11) 0.013(8) 0.007(7) -0.010(8)
C28C 0.061(11) 0.056(10) 0.052(12) 0.010(9) 0.000(8) 0.002(8)
C30A 0.056(4) 0.040(4) 0.061(5) -0.018(4) -0.003(3) -0.018(3)
C31A 0.064(5) 0.040(4) 0.058(5) -0.012(4) -0.016(4) -0.010(4)
C32A 0.058(5) 0.042(4) 0.051(4) -0.017(3) 0.000(3) -0.010(4)
C33A 0.069(5) 0.025(4) 0.067(5) -0.010(4) -0.014(4) -0.002(4)
C34A 0.081(5) 0.028(4) 0.057(5) -0.001(4) -0.010(4) -0.019(4)
C35A 0.110(7) 0.074(6) 0.071(5) -0.016(4) -0.044(5) -0.007(5)
C36A 0.106(7) 0.085(6) 0.084(6) -0.025(5) 0.026(5) -0.021(6)
C37A 0.091(6) 0.052(5) 0.093(7) -0.013(5) -0.014(5) 0.006(4)
C38A 0.090(7) 0.058(5) 0.068(5) 0.012(4) -0.006(5) -0.032(5)
C30C 0.044(8) 0.037(10) 0.039(8) -0.015(8) 0.000(6) -0.010(7)
C31C 0.043(9) 0.031(10) 0.042(8) -0.003(7) -0.004(6) -0.008(8)
C32C 0.047(8) 0.026(9) 0.041(8) -0.011(6) -0.002(6) -0.009(8)
C33C 0.050(9) 0.033(12) 0.052(9) -0.004(8) -0.006(6) 0.001(8)
C34C 0.051(9) 0.040(12) 0.049(9) 0.000(8) 0.000(7) -0.011(8)
C35C 0.069(12) 0.056(11) 0.054(9) 0.009(8) -0.012(8) -0.011(8)
C36C 0.066(10) 0.063(12) 0.077(11) -0.002(9) 0.019(8) -0.001(9)
C37C 0.054(9) 0.039(10) 0.049(10) 0.006(8) 0.000(8) -0.005(8)
C38C 0.056(11) 0.042(10) 0.052(9) -0.003(8) -0.002(8) -0.003(9)
C40A 0.035(3) 0.041(3) 0.086(5) -0.001(3) -0.009(3) -0.006(2)
C41A 0.036(3) 0.060(4) 0.055(4) -0.006(3) -0.016(3) -0.006(3)
C42A 0.032(3) 0.045(3) 0.064(4) 0.006(3) -0.008(3) -0.002(2)
C43A 0.034(3) 0.045(3) 0.066(4) 0.002(3) -0.007(3) 0.002(2)
C44A 0.033(3) 0.055(4) 0.061(4) 0.011(3) -0.002(3) -0.006(3)
C46A 0.049(4) 0.063(4) 0.090(6) 0.037(4) -0.010(4) 0.002(3)
C45A 0.044(4) 0.091(5) 0.059(4) -0.021(4) -0.014(3) 0.000(3)
C47A 0.046(4) 0.066(4) 0.079(5) -0.020(4) -0.003(3) 0.010(3)
C48A 0.057(4) 0.090(6) 0.077(5) 0.022(4) 0.016(4) -0.009(4)
Hf1B 0.03810(11) 0.02662(10) 0.03474(12) 0.00254(9) -0.00234(9) -0.00579(8)
Hf2B 0.03258(10) 0.03069(10) 0.03381(10) -0.00023(9) -0.00003(9) -0.00333(8)
N1B 0.037(2) 0.048(3) 0.037(3) -0.005(2) -0.004(2) -0.019(2)
N2B 0.048(3) 0.052(3) 0.036(3) -0.002(2) -0.008(2) -0.018(2)
N11B 0.084(4) 0.034(3) 0.040(3) -0.007(2) -0.006(3) 0.003(2)
N12B 0.052(3) 0.029(2) 0.045(3) -0.005(2) -0.012(2) 0.0023(19)
N13B 0.054(3) 0.037(3) 0.035(3) -0.0020(19) -0.008(2) -0.007(2)
C10B 0.056(3) 0.030(3) 0.038(3) 0.006(2) -0.006(2) -0.010(2)
C11B 0.110(6) 0.030(3) 0.079(5) -0.008(3) -0.019(5) 0.005(3)
C12B 0.101(7) 0.072(5) 0.062(5) -0.016(4) 0.006(4) -0.006(5)
C13B 0.056(4) 0.040(3) 0.088(5) -0.013(3) -0.027(4) 0.014(3)
C14B 0.066(5) 0.111(7) 0.125(8) -0.043(6) -0.046(5) 0.018(5)
C15B 0.056(5) 0.097(7) 0.176(11) -0.010(7) 0.017(6) 0.020(5)
C16B 0.062(4) 0.062(4) 0.045(4) -0.006(3) -0.011(3) -0.014(3)
C17B 0.074(5) 0.080(5) 0.068(5) 0.013(4) -0.024(4) -0.017(4)
C18B 0.075(5) 0.046(4) 0.106(7) 0.002(4) -0.005(4) -0.022(3)
N21B 0.067(3) 0.064(3) 0.049(3) 0.002(3) -0.006(3) 0.030(3)
N22B 0.055(3) 0.026(2) 0.041(3) -0.0016(19) 0.004(2) 0.0041(19)
N23B 0.037(2) 0.038(2) 0.038(2) -0.0050(19) -0.002(2) 0.0081(19)
C20B 0.039(3) 0.044(3) 0.032(3) 0.003(2) 0.002(2) 0.007(2)
C21B 0.087(6) 0.082(5) 0.048(4) 0.009(4) -0.004(4) 0.023(4)
C22B 0.060(4) 0.080(5) 0.083(6) -0.002(4) 0.001(4) 0.032(4)
C23B 0.062(4) 0.031(3) 0.055(3) 0.000(2) 0.002(3) 0.002(2)
C24B 0.098(9) 0.052(6) 0.079(6) -0.028(5) -0.001(6) -0.009(6)
C25B 0.122(10) 0.032(5) 0.103(8) 0.011(5) 0.045(8) -0.011(5)
C23D 0.062(4) 0.031(3) 0.055(3) 0.000(2) 0.002(3) 0.002(2)
C24D 0.063(9) 0.043(8) 0.048(8) -0.003(7) -0.005(6) 0.004(7)
C25D 0.067(7) 0.042(8) 0.070(10) -0.008(7) 0.001(7) -0.012(7)
C26B 0.046(3) 0.056(3) 0.043(3) -0.011(2) -0.021(2) 0.003(2)
C27B 0.071(5) 0.065(5) 0.055(4) -0.017(4) -0.006(4) -0.023(4)
C28B 0.078(6) 0.068(5) 0.059(5) -0.027(4) 0.003(4) -0.012(4)
C26D 0.046(3) 0.056(3) 0.043(3) -0.011(2) -0.021(2) 0.003(2)
C27D 0.058(11) 0.058(15) 0.058(15) -0.005(10) -0.003(9) 0.003(9)
C28D 0.053(13) 0.057(11) 0.056(15) -0.005(10) -0.004(10) 0.001(9)
C30B 0.038(4) 0.033(4) 0.051(5) 0.010(4) -0.001(3) -0.004(3)
C31B 0.050(4) 0.031(5) 0.050(5) 0.007(4) -0.004(4) -0.014(4)
C32B 0.061(5) 0.024(5) 0.073(6) 0.005(5) 0.013(4) -0.001(4)
C33B 0.044(4) 0.046(5) 0.070(5) 0.017(4) -0.002(4) -0.004(4)
C34B 0.059(5) 0.038(4) 0.044(4) 0.013(3) -0.010(4) -0.016(4)
C35B 0.084(6) 0.056(5) 0.070(5) 0.003(4) -0.019(5) -0.021(5)
C36B 0.091(7) 0.051(5) 0.095(6) -0.006(5) 0.029(6) 0.009(5)
C37B 0.078(6) 0.075(6) 0.115(8) 0.023(6) -0.025(5) 0.000(5)
C38B 0.109(8) 0.079(6) 0.046(4) 0.009(4) -0.003(5) -0.019(6)
C30D 0.043(7) 0.029(8) 0.054(8) 0.007(7) 0.005(6) -0.007(6)
C31D 0.054(8) 0.027(9) 0.040(7) 0.003(6) 0.005(6) -0.010(7)
C32D 0.047(8) 0.025(9) 0.047(7) 0.009(7) 0.008(5) 0.002(7)
C33D 0.040(7) 0.028(8) 0.037(7) 0.007(6) 0.007(5) -0.008(6)
C34D 0.049(8) 0.030(8) 0.044(7) 0.003(7) 0.012(6) -0.005(7)
C35D 0.076(10) 0.046(9) 0.059(8) -0.006(7) -0.004(7) -0.019(8)
C36D 0.062(8) 0.035(8) 0.064(9) 0.002(7) 0.018(7) 0.006(7)
C37D 0.085(9) 0.054(9) 0.068(9) 0.020(7) -0.021(7) 0.001(8)
C38D 0.073(10) 0.044(8) 0.052(8) -0.005(6) 0.025(7) 0.003(7)
C40B 0.041(3) 0.041(3) 0.058(4) 0.008(3) 0.007(3) -0.009(2)
C41B 0.026(3) 0.055(3) 0.058(4) -0.002(3) -0.001(2) -0.008(2)
C42B 0.030(3) 0.045(3) 0.055(4) 0.011(3) 0.002(3) 0.004(2)
C43B 0.032(3) 0.051(3) 0.046(3) -0.001(3) 0.003(2) 0.001(2)
C44B 0.035(3) 0.053(4) 0.049(3) 0.005(3) 0.008(3) 0.002(2)
C45B 0.050(4) 0.087(5) 0.076(5) -0.015(4) -0.014(4) -0.012(4)
C46B 0.040(4) 0.069(5) 0.093(6) 0.025(4) -0.007(4) 0.011(3)
C47B 0.049(4) 0.061(4) 0.074(5) -0.014(4) 0.003(3) 0.003(3)
C48B 0.067(5) 0.100(6) 0.047(4) 0.017(4) 0.016(3) 0.004(4)

loop_
_atom_type_symbol
_atom_type_description
_atom_type_scat_dispersion_real
_atom_type_scat_dispersion_imag
_atom_type_scat_source
C C 0.0033 0.0016 'International Tables Vol C Tables 4.2.6.8 and 6.1.1.4'
H H 0.0000 0.0000 'International Tables Vol C Tables 4.2.6.8 and 6.1.1.4'
N N 0.0061 0.0033 'International Tables Vol C Tables 4.2.6.8 and 6.1.1.4'
Hf Hf -0.5830 6.1852 'International Tables Vol C Tables 4.2.6.8 and 6.1.1.4'

loop_
_geom_angle_atom_site_label_1
_geom_angle_atom_site_label_2
_geom_angle_atom_site_label_3
_geom_angle
N1A Hf1A N2A 46.53(18)
N1A Hf1A N12A 106.9(2)
N2A Hf1A N12A 109.49(19)
N1A Hf1A N13A 93.36(19)
N2A Hf1A N13A 136.51(18)
N12A Hf1A N13A 60.35(18)
N1A Hf1A C33C 103.9(6)
N2A Hf1A C33C 87.6(5)
N12A Hf1A C33C 148.6(6)
N13A Hf1A C33C 123.7(4)
N1A Hf1A C33A 108.7(3)
N2A Hf1A C33A 92.9(3)
N12A Hf1A C33A 144.2(3)
N13A Hf1A C33A 120.0(2)
C33C Hf1A C33A 5.5(6)
N1A Hf1A C34C 124.9(5)
N2A Hf1A C34C 88.7(6)
N12A Hf1A C34C 119.1(4)
N13A Hf1A C34C 134.4(6)
C33C Hf1A C34C 32.5(6)
C33A Hf1A C34C 31.3(6)
N1A Hf1A C32C 114.2(5)
N2A Hf1A C32C 118.2(5)
N12A Hf1A C32C 130.8(5)
N13A Hf1A C32C 90.7(4)
C33C Hf1A C32C 33.4(4)
C33A Hf1A C32C 29.3(5)
C34C Hf1A C32C 53.6(7)
N1A Hf1A C34A 120.3(3)
N2A Hf1A C34A 83.3(3)
N12A Hf1A C34A 121.1(2)
N13A Hf1A C34A 139.6(3)
C33C Hf1A C34A 32.5(5)
C33A Hf1A C34A 32.2(3)
C34C Hf1A C34A 5.3(7)
C32C Hf1A C34A 56.7(5)
N1A Hf1A C32A 127.4(3)
N2A Hf1A C32A 126.0(3)
N12A Hf1A C32A 119.6(3)
N13A Hf1A C32A 89.4(2)
C33C Hf1A C32A 38.3(5)
C33A Hf1A C32A 33.2(3)
C34C Hf1A C32A 49.0(7)
C32C Hf1A C32A 13.2(4)
C34A Hf1A C32A 53.2(3)
N1A Hf1A C31C 144.1(6)
N2A Hf1A C31C 139.3(4)
N12A Hf1A C31C 101.5(5)
N13A Hf1A C31C 81.9(5)
C33C Hf1A C31C 53.4(6)
C33A Hf1A C31C 47.9(5)
C34C Hf1A C31C 52.6(7)
C32C Hf1A C31C 31.1(4)
C34A Hf1A C31C 57.8(5)
C32A Hf1A C31C 18.3(4)
N1A Hf1A C30A 151.0(3)
N2A Hf1A C30A 107.4(3)
N12A Hf1A C30A 93.1(2)
N13A Hf1A C30A 115.0(3)
C33C Hf1A C30A 56.1(6)
C33A Hf1A C30A 52.7(3)
C34C Hf1A C30A 27.7(4)
C32C Hf1A C30A 62.3(5)
C34A Hf1A C30A 31.7(3)
C32A Hf1A C30A 51.6(3)
C31C Hf1A C30A 43.9(5)
N2A Hf2A N1A 46.40(18)
N2A Hf2A N23A 108.89(19)
N1A Hf2A N23A 109.5(2)
N2A Hf2A N22A 94.95(19)
N1A Hf2A N22A 137.26(18)
N23A Hf2A N22A 60.13(18)
N2A Hf2A C43A 104.2(2)
N1A Hf2A C43A 86.4(2)
N23A Hf2A C43A 145.49(18)
N22A Hf2A C43A 126.8(2)
N2A Hf2A C42A 116.6(2)
N1A Hf2A C42A 116.9(2)
N23A Hf2A C42A 129.7(2)
N22A Hf2A C42A 94.7(2)
C43A Hf2A C42A 32.5(2)
N2A Hf2A C44A 122.1(2)
N1A Hf2A C44A 84.4(2)
N23A Hf2A C44A 116.4(2)
N22A Hf2A C44A 138.3(2)
C43A Hf2A C44A 32.48(19)
C42A Hf2A C44A 53.5(2)
N2A Hf2A C40A 153.9(2)
N1A Hf2A C40A 113.1(2)
N23A Hf2A C40A 92.64(19)
N22A Hf2A C40A 108.9(2)
C43A Hf2A C40A 52.89(19)
C42A Hf2A C40A 52.5(2)
C44A Hf2A C40A 31.9(2)
N2A Hf2A C41A 147.9(2)
N1A Hf2A C41A 137.0(2)
N23A Hf2A C41A 98.9(2)
N22A Hf2A C41A 84.90(19)
C43A Hf2A C41A 53.7(2)
C42A Hf2A C41A 32.0(2)
C44A Hf2A C41A 53.6(2)
C40A Hf2A C41A 31.9(2)
N2A N1A Hf1A 67.2(2)
N2A N1A Hf2A 66.1(3)
Hf1A N1A Hf2A 128.0(2)
N1A N2A Hf2A 67.5(2)
N1A N2A Hf1A 66.2(3)
Hf2A N2A Hf1A 128.3(2)
C10A N11A C12A 120.6(6)
C10A N11A C11A 123.3(6)
C12A N11A C11A 116.1(6)
C10A N12A C13A 125.4(5)
C10A N12A Hf1A 94.5(3)
C13A N12A Hf1A 137.1(4)
C10A N13A C16A 122.2(5)
C10A N13A Hf1A 92.1(3)
C16A N13A Hf1A 136.4(5)
N13A C10A N12A 112.9(5)
N13A C10A N11A 123.5(5)
N12A C10A N11A 123.5(6)
N11A C11A H11A 109.5
N11A C11A H11B 109.5
H11A C11A H11B 109.5
N11A C11A H11C 109.5
H11A C11A H11C 109.5
H11B C11A H11C 109.5
N11A C12A H12A 109.5
N11A C12A H12B 109.5
H12A C12A H12B 109.5
N11A C12A H12C 109.5
H12A C12A H12C 109.5
H12B C12A H12C 109.5
N12A C13A C14A 108.3(5)
N12A C13A C15A 114.0(6)
C14A C13A C15A 110.0(6)
N12A C13A H13A 108.1
C14A C13A H13A 108.1
C15A C13A H13A 108.1
C13A C14A H14A 109.5
C13A C14A H14B 109.5
H14A C14A H14B 109.5
C13A C14A H14C 109.5
H14A C14A H14C 109.5
H14B C14A H14C 109.5
C13A C15A H15A 109.5
C13A C15A H15B 109.5
H15A C15A H15B 109.5
C13A C15A H15C 109.5
H15A C15A H15C 109.5
H15B C15A H15C 109.5
N13A C16A C17A 109.5(6)
N13A C16A C18A 111.8(6)
C17A C16A C18A 108.3(7)
N13A C16A H16A 109.1
C17A C16A H16A 109.1
C18A C16A H16A 109.1
C16A C17A H17A 109.5
C16A C17A H17B 109.5
H17A C17A H17B 109.5
C16A C17A H17C 109.5
H17A C17A H17C 109.5
H17B C17A H17C 109.5
C16A C18A H18A 109.5
C16A C18A H18B 109.5
H18A C18A H18B 109.5
C16A C18A H18C 109.5
H18A C18A H18C 109.5
H18B C18A H18C 109.5
C20A N21A C21A 123.2(6)
C20A N21A C22A 122.2(6)
C21A N21A C22A 114.4(6)
C20A N22A C26A 121.4(5)
C20A N22A Hf2A 91.1(4)
C26A N22A Hf2A 138.4(4)
C20A N23A C23A 122.9(5)
C20A N23A Hf2A 95.3(4)
C23A N23A Hf2A 138.8(4)
N23A C20A N22A 113.5(5)
N23A C20A N21A 123.6(5)
N22A C20A N21A 122.9(6)
N21A C21A H21A 109.5
N21A C21A H21B 109.5
H21A C21A H21B 109.5
N21A C21A H21C 109.5
H21A C21A H21C 109.5
H21B C21A H21C 109.5
N21A C22A H22A 109.5
N21A C22A H22B 109.5
H22A C22A H22B 109.5
N21A C22A H22C 109.5
H22A C22A H22C 109.5
H22B C22A H22C 109.5
N23A C23A C25A 109.3(7)
N23A C23A C24A 106.9(6)
C25A C23A C24A 109.6(8)
N23A C23A H23A 110.3
C25A C23A H23A 110.3
C24A C23A H23A 110.3
H24D C24C H24E 109.5
H24D C24C H24F 109.5
H24E C24C H24F 109.5
H25D C25C H25E 109.5
H25D C25C H25F 109.5
H25E C25C H25F 109.5
N22A C26A C28A 112.3(6)
N22A C26A C27A 111.1(6)
C28A C26A C27A 108.2(7)
N22A C26A H26A 108.4
C28A C26A H26A 108.4
C27A C26A H26A 108.4
H27D C27C H27E 109.5
H27D C27C H27F 109.5
H27E C27C H27F 109.5
H28D C28C H28E 109.5
H28D C28C H28F 109.5
H28E C28C H28F 109.5
C31A C30A C34A 109.0(8)
C31A C30A Hf1A 75.4(5)
C34A C30A Hf1A 72.2(6)
C31A C30A H30A 125.2
C34A C30A H30A 125.2
Hf1A C30A H30A 125.2
C30A C31A C32A 109.1(8)
C30A C31A C35A 127.1(11)
C32A C31A C35A 123.8(11)
C30A C31A Hf1A 74.0(5)
C32A C31A Hf1A 72.2(5)
C35A C31A Hf1A 121.9(6)
C31A C32A C33A 107.8(8)
C31A C32A C36A 125.8(10)
C33A C32A C36A 126.0(10)
C31A C32A Hf1A 76.9(5)
C33A C32A Hf1A 71.8(6)
C36A C32A Hf1A 122.6(7)
C34A C33A C32A 106.4(7)
C34A C33A C37A 125.9(8)
C32A C33A C37A 127.7(9)
C34A C33A Hf1A 75.3(7)
C32A C33A Hf1A 75.0(5)
C37A C33A Hf1A 116.0(8)
C33A C34A C30A 107.7(8)
C33A C34A C38A 125.6(8)
C30A C34A C38A 126.6(9)
C33A C34A Hf1A 72.5(6)
C30A C34A Hf1A 76.1(6)
C38A C34A Hf1A 120.2(9)
C31C C30C C34C 108.9(8)
C31C C30C Hf1A 73.0(15)
C34C C30C Hf1A 70(2)
C31C C30C H30C 125.5
C34C C30C H30C 125.5
Hf1A C30C H30C 125.5
C30C C31C C32C 109.0(8)
C30C C31C C35C 127.0(11)
C32C C31C C35C 123.7(11)
C30C C31C Hf1A 76.4(16)
C32C C31C Hf1A 73.0(12)
C35C C31C Hf1A 121.3(18)
C31C C32C C33C 107.7(8)
C31C C32C C36C 125.6(11)
C33C C32C C36C 125.7(10)
C31C C32C Hf1A 75.9(13)
C33C C32C Hf1A 71.1(15)
C36C C32C Hf1A 127.4(18)
C34C C33C C32C 106.4(8)
C34C C33C C37C 125.8(9)
C32C C33C C37C 127.5(9)
C34C C33C Hf1A 75(2)
C32C C33C Hf1A 75.5(13)
C37C C33C Hf1A 121(2)
C33C C34C C30C 107.7(8)
C33C C34C C38C 125.5(9)
C30C C34C C38C 126.7(9)
C33C C34C Hf1A 73(2)
C30C C34C Hf1A 78(2)
C38C C34C Hf1A 118(3)
C31C C35C H35D 109.5
C31C C35C H35E 109.5
H35D C35C H35E 109.5
C31C C35C H35F 109.5
H35D C35C H35F 109.5
H35E C35C H35F 109.5
C32C C36C H36D 109.5
C32C C36C H36E 109.5
H36D C36C H36E 109.5
C32C C36C H36F 109.5
H36D C36C H36F 109.5
H36E C36C H36F 109.5
C33C C37C H37D 109.5
C33C C37C H37E 109.5
H37D C37C H37E 109.5
C33C C37C H37F 109.5
H37D C37C H37F 109.5
H37E C37C H37F 109.5
C34C C38C H38D 109.5
C34C C38C H38E 109.5
H38D C38C H38E 109.5
C34C C38C H38F 109.5
H38D C38C H38F 109.5
H38E C38C H38F 109.5
C44A C40A C41A 110.7(6)
C44A C40A Hf2A 73.9(3)
C41A C40A Hf2A 75.1(3)
C44A C40A H40A 124.4
C41A C40A H40A 124.4
Hf2A C40A H40A 124.4
C40A C41A C42A 105.9(6)
C40A C41A C45A 125.1(6)
C42A C41A C45A 128.9(7)
C40A C41A Hf2A 73.0(3)
C42A C41A Hf2A 72.6(3)
C45A C41A Hf2A 121.6(4)
C41A C42A C43A 109.0(6)
C41A C42A C46A 127.3(7)
C43A C42A C46A 123.4(6)
C41A C42A Hf2A 75.4(3)
C43A C42A Hf2A 73.0(3)
C46A C42A Hf2A 122.5(4)
C42A C43A C44A 107.9(6)
C42A C43A C47A 126.4(6)
C44A C43A C47A 125.6(7)
C42A C43A Hf2A 74.5(3)
C44A C43A Hf2A 74.7(3)
C47A C43A Hf2A 119.7(4)
C40A C44A C43A 106.5(6)
C40A C44A C48A 126.5(6)
C43A C44A C48A 126.9(7)
C40A C44A Hf2A 74.2(3)
C43A C44A Hf2A 72.8(3)
C48A C44A Hf2A 120.5(5)
C42A C46A H46A 109.5
C42A C46A H46B 109.5
H46A C46A H46B 109.5
C42A C46A H46C 109.5
H46A C46A H46C 109.5
H46B C46A H46C 109.5
C41A C45A H45A 109.5
C41A C45A H45B 109.5
H45A C45A H45B 109.5
C41A C45A H45C 109.5
H45A C45A H45C 109.5
H45B C45A H45C 109.5
C43A C47A H47A 109.5
C43A C47A H47B 109.5
H47A C47A H47B 109.5
C43A C47A H47C 109.5
H47A C47A H47C 109.5
H47B C47A H47C 109.5
C44A C48A H48A 109.5
C44A C48A H48B 109.5
H48A C48A H48B 109.5
C44A C48A H48C 109.5
H48A C48A H48C 109.5
H48B C48A H48C 109.5
N2B Hf1B N1B 46.39(18)
N2B Hf1B N12B 108.3(2)
N1B Hf1B N12B 109.2(2)
N2B Hf1B N13B 93.99(19)
N1B Hf1B N13B 136.45(18)
N12B Hf1B N13B 60.44(18)
N2B Hf1B C32B 106.4(3)
N1B Hf1B C32B 84.2(3)
N12B Hf1B C32B 142.0(3)
N13B Hf1B C32B 131.7(3)
N2B Hf1B C33B 109.8(3)
N1B Hf1B C33B 109.6(3)
N12B Hf1B C33B 138.0(3)
N13B Hf1B C33B 99.8(3)
C32B Hf1B C33B 32.3(3)
N2B Hf1B C30D 152.6(4)
N1B Hf1B C30D 109.9(5)
N12B Hf1B C30D 91.5(3)
N13B Hf1B C30D 112.5(4)
C32B Hf1B C30D 50.7(4)
C33B Hf1B C30D 60.4(4)
N2B Hf1B C34D 152.9(5)
N1B Hf1B C34D 135.8(4)
N12B Hf1B C34D 96.0(4)
N13B Hf1B C34D 87.5(4)
C32B Hf1B C34D 55.3(5)
C33B Hf1B C34D 43.6(4)
C30D Hf1B C34D 31.7(4)
N2B Hf1B C31B 130.5(3)
N1B Hf1B C31B 91.5(3)
N12B Hf1B C31B 110.2(3)
N13B Hf1B C31B 132.0(3)
C32B Hf1B C31B 32.2(3)
C33B Hf1B C31B 53.6(3)
C30D Hf1B C31B 22.4(4)
C34D Hf1B C31B 45.0(4)
N2B Hf1B C31D 120.2(4)
N1B Hf1B C31D 82.9(4)
N12B Hf1B C31D 118.5(4)
N13B Hf1B C31D 140.4(4)
C32B Hf1B C31D 25.5(4)
C33B Hf1B C31D 52.4(4)
C30D Hf1B C31D 32.7(4)
C34D Hf1B C31D 53.0(5)
C31B Hf1B C31D 10.3(3)
N2B Hf1B C33D 120.8(4)
N1B Hf1B C33D 119.8(4)
N12B Hf1B C33D 126.2(4)
N13B Hf1B C33D 94.0(3)
C32B Hf1B C33D 38.0(4)
C33B Hf1B C33D 11.8(3)
C30D Hf1B C33D 53.1(4)
C34D Hf1B C33D 32.3(4)
C31B Hf1B C33D 51.3(4)
C31D Hf1B C33D 52.8(4)
N2B Hf1B C34B 138.8(3)
N1B Hf1B C34B 137.1(3)
N12B Hf1B C34B 105.7(3)
N13B Hf1B C34B 83.0(2)
C32B Hf1B C34B 52.9(3)
C33B Hf1B C34B 32.4(3)
C30D Hf1B C34B 44.6(4)
C34D Hf1B C34B 14.8(3)
C31B Hf1B C34B 52.7(3)
C31D Hf1B C34B 58.5(4)
C33D Hf1B C34B 20.6(4)
N1B Hf2B N2B 46.28(18)
N1B Hf2B N22B 108.6(2)
N2B Hf2B N22B 109.9(2)
N1B Hf2B N23B 94.77(18)
N2B Hf2B N23B 137.25(18)
N22B Hf2B N23B 60.01(17)
N1B Hf2B C42B 104.3(2)
N2B Hf2B C42B 86.2(2)
N22B Hf2B C42B 145.78(18)
N23B Hf2B C42B 126.57(19)
N1B Hf2B C41B 121.8(2)
N2B Hf2B C41B 84.2(2)
N22B Hf2B C41B 117.08(19)
N23B Hf2B C41B 138.47(19)
C42B Hf2B C41B 32.28(19)
N1B Hf2B C40B 154.0(2)
N2B Hf2B C40B 112.9(2)
N22B Hf2B C40B 92.48(19)
N23B Hf2B C40B 109.11(19)
C42B Hf2B C40B 53.32(18)
C41B Hf2B C40B 32.27(19)
N1B Hf2B C43B 116.2(2)
N2B Hf2B C43B 116.3(2)
N22B Hf2B C43B 130.19(19)
N23B Hf2B C43B 94.76(18)
C42B Hf2B C43B 32.2(2)
C41B Hf2B C43B 53.5(2)
C40B Hf2B C43B 53.4(2)
N1B Hf2B C44B 147.9(2)
N2B Hf2B C44B 136.6(2)
N22B Hf2B C44B 99.15(19)
N23B Hf2B C44B 85.15(18)
C42B Hf2B C44B 53.4(2)
C41B Hf2B C44B 53.5(2)
C40B Hf2B C44B 32.3(2)
C43B Hf2B C44B 32.34(19)
N2B N1B Hf2B 67.0(2)
N2B N1B Hf1B 66.4(3)
Hf2B N1B Hf1B 129.5(2)
N1B N2B Hf1B 67.2(2)
N1B N2B Hf2B 66.7(2)
Hf1B N2B Hf2B 130.0(2)
C10B N11B C12B 120.5(6)
C10B N11B C11B 123.8(6)
C12B N11B C11B 115.6(6)
C10B N12B C13B 123.8(5)
C10B N12B Hf1B 94.8(4)
C13B N12B Hf1B 137.7(4)
C10B N13B C16B 120.5(5)
C10B N13B Hf1B 92.6(3)
C16B N13B Hf1B 136.0(4)
N13B C10B N12B 112.2(5)
N13B C10B N11B 123.4(5)
N12B C10B N11B 124.4(5)
N11B C11B H11D 109.5
N11B C11B H11E 109.5
H11D C11B H11E 109.5
N11B C11B H11F 109.5
H11D C11B H11F 109.5
H11E C11B H11F 109.5
N11B C12B H12D 109.5
N11B C12B H12E 109.5
H12D C12B H12E 109.5
N11B C12B H12F 109.5
H12D C12B H12F 109.5
H12E C12B H12F 109.5
N12B C13B C15B 112.6(7)
N12B C13B C14B 106.2(6)
C15B C13B C14B 114.5(8)
N12B C13B H13B 107.8
C15B C13B H13B 107.8
C14B C13B H13B 107.8
C13B C14B H14D 109.5
C13B C14B H14E 109.5
H14D C14B H14E 109.5
C13B C14B H14F 109.5
H14D C14B H14F 109.5
H14E C14B H14F 109.5
C13B C15B H15D 109.5
C13B C15B H15E 109.5
H15D C15B H15E 109.5
C13B C15B H15F 109.5
H15D C15B H15F 109.5
H15E C15B H15F 109.5
N13B C16B C18B 112.5(6)
N13B C16B C17B 108.0(6)
C18B C16B C17B 109.7(7)
N13B C16B H16B 108.9
C18B C16B H16B 108.9
C17B C16B H16B 108.9
C16B C17B H17D 109.5
C16B C17B H17E 109.5
H17D C17B H17E 109.5
C16B C17B H17F 109.5
H17D C17B H17F 109.5
H17E C17B H17F 109.5
C16B C18B H18D 109.5
C16B C18B H18E 109.5
H18D C18B H18E 109.5
C16B C18B H18F 109.5
H18D C18B H18F 109.5
H18E C18B H18F 109.5
C20B N21B C22B 122.7(6)
C20B N21B C21B 121.2(6)
C22B N21B C21B 116.1(6)
C20B N22B C23B 122.6(5)
C20B N22B Hf2B 94.9(3)
C23B N22B Hf2B 139.4(4)
C20B N23B C26B 120.9(5)
C20B N23B Hf2B 92.2(3)
C26B N23B Hf2B 138.7(4)
N23B C20B N22B 113.0(5)
N23B C20B N21B 123.7(5)
N22B C20B N21B 123.3(5)
N21B C21B H21D 109.5
N21B C21B H21E 109.5
H21D C21B H21E 109.5
N21B C21B H21F 109.5
H21D C21B H21F 109.5
H21E C21B H21F 109.5
N21B C22B H22D 109.5
N21B C22B H22E 109.5
H22D C22B H22E 109.5
N21B C22B H22F 109.5
H22D C22B H22F 109.5
H22E C22B H22F 109.5
N22B C23B C24B 107.6(6)
N22B C23B C25B 109.0(6)
C24B C23B C25B 109.2(8)
N22B C23B H23B 110.3
C24B C23B H23B 110.3
C25B C23B H23B 110.3
H24J C24D H24K 109.5
H24J C24D H24L 109.5
H24K C24D H24L 109.5
H25J C25D H25K 109.5
H25J C25D H25L 109.5
H25K C25D H25L 109.5
N23B C26B C28B 112.3(5)
N23B C26B C27B 109.0(5)
C28B C26B C27B 107.7(6)
N23B C26B H26B 109.3
C28B C26B H26B 109.3
C27B C26B H26B 109.3
H27G C27D H27H 109.5
H27G C27D H27I 109.5
H27H C27D H27I 109.5
H28G C28D H28H 109.5
H28G C28D H28I 109.5
H28H C28D H28I 109.5
C34B C30B C31B 107.5(7)
C34B C30B Hf1B 74.0(5)
C31B C30B Hf1B 72.3(6)
C34B C30B H30B 126.0
C31B C30B H30B 126.0
Hf1B C30B H30B 126.0
C32B C31B C30B 106.8(7)
C32B C31B C35B 126.4(11)
C30B C31B C35B 126.7(10)
C32B C31B Hf1B 71.6(8)
C30B C31B Hf1B 75.3(5)
C35B C31B Hf1B 122.1(7)
C33B C32B C31B 109.7(8)
C33B C32B C36B 126.6(10)
C31B C32B C36B 123.6(11)
C33B C32B Hf1B 74.5(7)
C31B C32B Hf1B 76.2(7)
C36B C32B Hf1B 120.0(10)
C32B C33B C34B 107.1(7)
C32B C33B C37B 128.5(11)
C34B C33B C37B 123.6(11)
C32B C33B Hf1B 73.3(8)
C34B C33B Hf1B 76.6(6)
C37B C33B Hf1B 123.7(7)
C30B C34B C33B 108.9(8)
C30B C34B C38B 122.5(12)
C33B C34B C38B 128.6(11)
C30B C34B Hf1B 74.8(6)
C33B C34B Hf1B 71.0(6)
C38B C34B Hf1B 123.2(6)
C34D C30D C31D 107.5(7)
C34D C30D Hf1B 74.3(12)
C31D C30D Hf1B 74.4(13)
C34D C30D H30D 125.8
C31D C30D H30D 125.8
Hf1B C30D H30D 125.8
C32D C31D C30D 106.8(7)
C32D C31D C35D 126.3(11)
C30D C31D C35D 126.5(10)
C32D C31D Hf1B 75.4(16)
C30D C31D Hf1B 72.9(12)
C35D C31D Hf1B 123.1(15)
C33D C32D C31D 109.7(8)
C33D C32D C36D 126.8(11)
C31D C32D C36D 123.3(12)
C33D C32D Hf1B 73.2(14)
C31D C32D Hf1B 73.0(15)
C36D C32D Hf1B 116(2)
C32D C33D C34D 107.1(8)
C32D C33D C37D 128.6(12)
C34D C33D C37D 123.5(12)
C32D C33D Hf1B 75.5(16)
C34D C33D Hf1B 73.2(11)
C37D C33D Hf1B 124.2(14)
C30D C34D C33D 108.9(8)
C30D C34D C38D 122.4(12)
C33D C34D C38D 128.6(12)
C30D C34D Hf1B 74.0(12)
C33D C34D Hf1B 74.6(11)
C38D C34D Hf1B 120.3(14)
C31D C35D H35G 109.5
C31D C35D H35H 109.5
H35G C35D H35H 109.5
C31D C35D H35I 109.5
H35G C35D H35I 109.5
H35H C35D H35I 109.5
C32D C36D H36G 109.5
C32D C36D H36H 109.5
H36G C36D H36H 109.5
C32D C36D H36I 109.5
H36G C36D H36I 109.5
H36H C36D H36I 109.5
C33D C37D H37G 109.5
C33D C37D H37H 109.5
H37G C37D H37H 109.5
C33D C37D H37I 109.5
H37G C37D H37I 109.5
H37H C37D H37I 109.5
C34D C38D H38G 109.5
C34D C38D H38H 109.5
H38G C38D H38H 109.5
C34D C38D H38I 109.5
H38G C38D H38I 109.5
H38H C38D H38I 109.5
C41B C40B C44B 108.6(5)
C41B C40B Hf2B 73.8(3)
C44B C40B Hf2B 74.8(3)
C41B C40B H40B 125.3
C44B C40B H40B 125.3
Hf2B C40B H40B 125.3
C42B C41B C40B 107.5(6)
C42B C41B C45B 126.1(6)
C40B C41B C45B 126.4(6)
C42B C41B Hf2B 73.6(3)
C40B C41B Hf2B 73.9(3)
C45B C41B Hf2B 120.2(4)
C43B C42B C41B 108.7(5)
C43B C42B C46B 126.0(6)
C41B C42B C46B 125.3(7)
C43B C42B Hf2B 74.4(3)
C41B C42B Hf2B 74.1(3)
C46B C42B Hf2B 119.0(4)
C42B C43B C44B 108.0(5)
C42B C43B C47B 126.1(6)
C44B C43B C47B 125.5(6)
C42B C43B Hf2B 73.5(3)
C44B C43B Hf2B 74.6(3)
C47B C43B Hf2B 123.2(4)
C40B C44B C43B 107.1(5)
C40B C44B C48B 125.2(6)
C43B C44B C48B 127.6(7)
C40B C44B Hf2B 73.0(3)
C43B C44B Hf2B 73.0(3)
C48B C44B Hf2B 121.6(4)
C41B C45B H45D 109.5
C41B C45B H45E 109.5
H45D C45B H45E 109.5
C41B C45B H45F 109.5
H45D C45B H45F 109.5
H45E C45B H45F 109.5
C42B C46B H46D 109.5
C42B C46B H46E 109.5
H46D C46B H46E 109.5
C42B C46B H46F 109.5
H46D C46B H46F 109.5
H46E C46B H46F 109.5
C43B C47B H47D 109.5
C43B C47B H47E 109.5
H47D C47B H47E 109.5
C43B C47B H47F 109.5
H47D C47B H47F 109.5
H47E C47B H47F 109.5
C44B C48B H48D 109.5
C44B C48B H48E 109.5
H48D C48B H48E 109.5
C44B C48B H48F 109.5
H48D C48B H48F 109.5
H48E C48B H48F 109.5

loop_
_geom_bond_atom_site_label_1
_geom_bond_atom_site_label_2
_geom_bond_distance
Hf1A N1A 2.018(5)
Hf1A N2A 2.033(5)
Hf1A N12A 2.187(4)
Hf1A N13A 2.253(5)
Hf1A C33A 2.519(13)
Hf1A C34A 2.554(14)
Hf1A C32A 2.560(9)
Hf1A C30A 2.603(8)
Hf2A N2A 2.020(5)
Hf2A N1A 2.041(5)
Hf2A N23A 2.190(5)
Hf2A N22A 2.275(5)
Hf2A C43A 2.514(5)
Hf2A C42A 2.534(6)
Hf2A C44A 2.538(6)
Hf2A C40A 2.543(6)
Hf2A C41A 2.570(6)
N1A N2A 1.600(6)
N11A C10A 1.375(7)
N11A C12A 1.447(9)
N11A C11A 1.461(9)
N12A C10A 1.347(7)
N12A C13A 1.464(7)
N13A C10A 1.330(8)
N13A C16A 1.479(8)
C11A H11A 0.9700
C11A H11B 0.9700
C11A H11C 0.9700
C12A H12A 0.9700
C12A H12B 0.9700
C12A H12C 0.9700
C13A C14A 1.512(9)
C13A C15A 1.522(10)
C13A H13A 0.9900
C14A H14A 0.9700
C14A H14B 0.9700
C14A H14C 0.9700
C15A H15A 0.9700
C15A H15B 0.9700
C15A H15C 0.9700
C16A C17A 1.497(11)
C16A C18A 1.505(11)
C16A H16A 0.9900
C17A H17A 0.9700
C17A H17B 0.9700
C17A H17C 0.9700
C18A H18A 0.9700
C18A H18B 0.9700
C18A H18C 0.9700
N21A C20A 1.388(7)
N21A C21A 1.430(9)
N21A C22A 1.461(10)
N22A C20A 1.346(7)
N22A C26A 1.448(7)
N23A C20A 1.330(8)
N23A C23A 1.480(7)
C21A H21A 0.9700
C21A H21B 0.9700
C21A H21C 0.9700
C22A H22A 0.9700
C22A H22B 0.9700
C22A H22C 0.9700
C23A C25A 1.522(12)
C23A C24A 1.548(12)
C23A H23A 0.9900
C24A H24A 0.9700
C24A H24B 0.9700
C24A H24C 0.9700
C25A H25A 0.9700
C25A H25B 0.9700
C25A H25C 0.9700
C26A C28A 1.514(10)
C26A C27A 1.536(10)
C26A H26A 0.9900
C27A H27A 0.9700
C27A H27B 0.9700
C27A H27C 0.9700
C28A H28A 0.9700
C28A H28B 0.9700
C28A H28C 0.9700
C30A C31A 1.378(13)
C30A C34A 1.410(11)
C30A H30A 0.9900
C31A C32A 1.379(13)
C31A C35A 1.495(12)
C32A C33A 1.451(12)
C32A C36A 1.475(13)
C33A C34A 1.407(10)
C33A C37A 1.493(11)
C34A C38A 1.507(11)
C35A H35A 0.9700
C35A H35B 0.9700
C35A H35C 0.9700
C36A H36A 0.9700
C36A H36B 0.9700
C36A H36C 0.9700
C37A H37A 0.9700
C37A H37B 0.9700
C37A H37C 0.9700
C38A H38A 0.9700
C38A H38B 0.9700
C38A H38C 0.9700
C40A C44A 1.396(9)
C40A C41A 1.404(10)
C40A H40A 0.9900
C41A C42A 1.408(9)
C41A C45A 1.510(10)
C42A C43A 1.413(10)
C42A C46A 1.535(9)
C43A C44A 1.413(8)
C43A C47A 1.501(9)
C44A C48A 1.490(10)
C46A H46A 0.9700
C46A H46B 0.9700
C46A H46C 0.9700
C45A H45A 0.9700
C45A H45B 0.9700
C45A H45C 0.9700
C47A H47A 0.9700
C47A H47B 0.9700
C47A H47C 0.9700
C48A H48A 0.9700
C48A H48B 0.9700
C48A H48C 0.9700
Hf1B N2B 2.017(5)
Hf1B N1B 2.030(5)
Hf1B N12B 2.187(5)
Hf1B N13B 2.247(5)
Hf1B C32B 2.488(17)
Hf1B C33B 2.503(10)
Hf1B C31B 2.547(11)
Hf1B C34B 2.576(9)
Hf2B N1B 2.026(5)
Hf2B N2B 2.031(5)
Hf2B N22B 2.190(5)
Hf2B N23B 2.265(5)
Hf2B C42B 2.527(5)
Hf2B C41B 2.534(5)
Hf2B C40B 2.536(6)
Hf2B C43B 2.539(6)
Hf2B C44B 2.560(6)
N1B N2B 1.594(6)
N11B C10B 1.365(8)
N11B C12B 1.438(10)
N11B C11B 1.459(9)
N12B C10B 1.352(7)
N12B C13B 1.472(7)
N13B C10B 1.338(8)
N13B C16B 1.483(8)
C11B H11D 0.9700
C11B H11E 0.9700
C11B H11F 0.9700
C12B H12D 0.9700
C12B H12E 0.9700
C12B H12F 0.9700
C13B C15B 1.475(12)
C13B C14B 1.525(11)
C13B H13B 0.9900
C14B H14D 0.9700
C14B H14E 0.9700
C14B H14F 0.9700
C15B H15D 0.9700
C15B H15E 0.9700
C15B H15F 0.9700
C16B C18B 1.499(10)
C16B C17B 1.541(11)
C16B H16B 0.9900
C17B H17D 0.9700
C17B H17E 0.9700
C17B H17F 0.9700
C18B H18D 0.9700
C18B H18E 0.9700
C18B H18F 0.9700
N21B C20B 1.387(7)
N21B C22B 1.431(8)
N21B C21B 1.449(9)
N22B C20B 1.348(7)
N22B C23B 1.477(7)
N23B C20B 1.325(7)
N23B C26B 1.471(7)
C21B H21D 0.9700
C21B H21E 0.9700
C21B H21F 0.9700
C22B H22D 0.9700
C22B H22E 0.9700
C22B H22F 0.9700
C23B C24B 1.513(12)
C23B C25B 1.534(11)
C23B H23B 0.9900
C24B H24G 0.9700
C24B H24H 0.9700
C24B H24I 0.9700
C25B H25G 0.9700
C25B H25H 0.9700
C25B H25I 0.9700
C26B C28B 1.510(10)
C26B C27B 1.548(10)
C26B H26B 0.9900
C27B H27J 0.9700
C27B H27K 0.9700
C27B H27L 0.9700
C28B H28J 0.9700
C28B H28K 0.9700
C28B H28L 0.9700
C30B C34B 1.387(13)
C30B C31B 1.436(13)
C30B H30B 0.9900
C31B C32B 1.397(11)
C31B C35B 1.501(11)
C32B C33B 1.386(13)
C32B C36B 1.540(11)
C33B C34B 1.418(14)
C33B C37B 1.530(12)
C34B C38B 1.539(12)
C35B H35J 0.9700
C35B H35K 0.9700
C35B H35L 0.9700
C36B H36J 0.9700
C36B H36K 0.9700
C36B H36L 0.9700
C37B H37J 0.9700
C37B H37K 0.9700
C37B H37L 0.9700
C38B H38J 0.9700
C38B H38K 0.9700
C38B H38L 0.9700
C40B C41B 1.409(9)
C40B C44B 1.416(9)
C40B H40B 0.9900
C41B C42B 1.407(8)
C41B C45B 1.509(10)
C42B C43B 1.403(9)
C42B C46B 1.506(9)
C43B C44B 1.420(8)
C43B C47B 1.503(9)
C44B C48B 1.507(9)
C45B H45D 0.9700
C45B H45E 0.9700
C45B H45F 0.9700
C46B H46D 0.9700
C46B H46E 0.9700
C46B H46F 0.9700
C47B H47D 0.9700
C47B H47E 0.9700
C47B H47F 0.9700
C48B H48D 0.9700
C48B H48E 0.9700
C48B H48F 0.9700

loop_
_geom_torsion_atom_site_label_1
_geom_torsion_atom_site_label_2
_geom_torsion_atom_site_label_3
_geom_torsion_atom_site_label_4
_geom_torsion
N12A Hf1A N1A N2A 101.1(3)
N13A Hf1A N1A N2A 161.0(3)
C33C Hf1A N1A N2A -73.0(5)
C33A Hf1A N1A N2A -75.6(3)
C34C Hf1A N1A N2A -45.4(8)
C32C Hf1A N1A N2A -106.7(5)
C34A Hf1A N1A N2A -42.4(4)
C32A Hf1A N1A N2A -107.1(4)
C31C Hf1A N1A N2A -118.1(8)
C30A Hf1A N1A N2A -30.7(7)
N2A Hf1A N1A Hf2A -27.8(3)
N12A Hf1A N1A Hf2A 73.3(3)
N13A Hf1A N1A Hf2A 133.2(3)
C33C Hf1A N1A Hf2A -100.8(5)
C33A Hf1A N1A Hf2A -103.4(4)
C34C Hf1A N1A Hf2A -73.2(9)
C32C Hf1A N1A Hf2A -134.5(5)
C34A Hf1A N1A Hf2A -70.2(5)
C32A Hf1A N1A Hf2A -134.9(4)
C31C Hf1A N1A Hf2A -145.9(8)
C30A Hf1A N1A Hf2A -58.5(7)
N23A Hf2A N1A N2A -97.9(3)
N22A Hf2A N1A N2A -31.3(4)
C43A Hf2A N1A N2A 113.5(3)
C42A Hf2A N1A N2A 102.1(3)
C44A Hf2A N1A N2A 146.0(3)
C40A Hf2A N1A N2A 160.3(3)
C41A Hf2A N1A N2A 133.9(3)
N2A Hf2A N1A Hf1A 28.1(3)
N23A Hf2A N1A Hf1A -69.9(4)
N22A Hf2A N1A Hf1A -3.2(5)
C43A Hf2A N1A Hf1A 141.6(3)
C42A Hf2A N1A Hf1A 130.1(3)
C44A Hf2A N1A Hf1A 174.1(4)
C40A Hf2A N1A Hf1A -171.6(3)
C41A Hf2A N1A Hf1A 162.0(3)
Hf1A N1A N2A Hf2A -156.3(2)
Hf2A N1A N2A Hf1A 156.3(2)
N23A Hf2A N2A N1A 99.2(3)
N22A Hf2A N2A N1A 159.3(3)
C43A Hf2A N2A N1A -70.7(3)
C42A Hf2A N2A N1A -102.9(3)
C44A Hf2A N2A N1A -41.0(3)
C40A Hf2A N2A N1A -44.7(6)
C41A Hf2A N2A N1A -112.4(4)
N1A Hf2A N2A Hf1A -28.0(3)
N23A Hf2A N2A Hf1A 71.2(3)
N22A Hf2A N2A Hf1A 131.3(3)
C43A Hf2A N2A Hf1A -98.7(3)
C42A Hf2A N2A Hf1A -130.9(3)
C44A Hf2A N2A Hf1A -69.0(4)
C40A Hf2A N2A Hf1A -72.7(6)
C41A Hf2A N2A Hf1A -140.4(3)
N12A Hf1A N2A N1A -95.2(3)
N13A Hf1A N2A N1A -28.1(4)
C33C Hf1A N2A N1A 111.7(5)
C33A Hf1A N2A N1A 113.3(3)
C34C Hf1A N2A N1A 144.3(6)
C32C Hf1A N2A N1A 97.6(6)
C34A Hf1A N2A N1A 144.1(3)
C32A Hf1A N2A N1A 110.2(4)
C31C Hf1A N2A N1A 127.5(9)
C30A Hf1A N2A N1A 165.0(3)
N1A Hf1A N2A Hf2A 28.3(3)
N12A Hf1A N2A Hf2A -66.9(3)
N13A Hf1A N2A Hf2A 0.1(5)
C33C Hf1A N2A Hf2A 140.0(5)
C33A Hf1A N2A Hf2A 141.5(3)
C34C Hf1A N2A Hf2A 172.5(6)
C32C Hf1A N2A Hf2A 125.9(6)
C34A Hf1A N2A Hf2A 172.3(4)
C32A Hf1A N2A Hf2A 138.5(4)
C31C Hf1A N2A Hf2A 155.8(9)
C30A Hf1A N2A Hf2A -166.8(3)
N1A Hf1A N12A C10A 85.8(4)
N2A Hf1A N12A C10A 134.9(3)
N13A Hf1A N12A C10A 1.7(3)
C33C Hf1A N12A C10A -105.4(8)
C33A Hf1A N12A C10A -99.6(5)
C34C Hf1A N12A C10A -125.4(8)
C32C Hf1A N12A C10A -60.1(7)
C34A Hf1A N12A C10A -131.1(4)
C32A Hf1A N12A C10A -68.7(4)
C31C Hf1A N12A C10A -72.0(6)
C30A Hf1A N12A C10A -115.4(4)
N1A Hf1A N12A C13A -114.2(6)
N2A Hf1A N12A C13A -65.2(6)
N13A Hf1A N12A C13A 161.7(6)
C33C Hf1A N12A C13A 54.6(10)
C33A Hf1A N12A C13A 60.4(7)
C34C Hf1A N12A C13A 34.6(10)
C32C Hf1A N12A C13A 99.9(8)
C34A Hf1A N12A C13A 28.9(7)
C32A Hf1A N12A C13A 91.3(6)
C31C Hf1A N12A C13A 88.0(8)
C30A Hf1A N12A C13A 44.5(6)
N1A Hf1A N13A C10A -109.3(4)
N2A Hf1A N13A C10A -89.3(4)
N12A Hf1A N13A C10A -1.7(3)
C33C Hf1A N13A C10A 141.5(7)
C33A Hf1A N13A C10A 136.8(4)
C34C Hf1A N13A C10A 101.4(7)
C32C Hf1A N13A C10A 136.4(6)
C34A Hf1A N13A C10A 102.7(5)
C32A Hf1A N13A C10A 123.3(4)
C31C Hf1A N13A C10A 106.5(6)
C30A Hf1A N13A C10A 76.9(4)
N1A Hf1A N13A C16A 35.0(6)
N2A Hf1A N13A C16A 55.0(7)
N12A Hf1A N13A C16A 142.6(6)
C33C Hf1A N13A C16A -74.2(9)
C33A Hf1A N13A C16A -78.9(6)
C34C Hf1A N13A C16A -114.3(8)
C32C Hf1A N13A C16A -79.3(8)
C34A Hf1A N13A C16A -113.0(6)
C32A Hf1A N13A C16A -92.4(6)
C31C Hf1A N13A C16A -109.2(8)
C30A Hf1A N13A C16A -138.8(6)
C16A N13A C10A N12A -149.0(6)
Hf1A N13A C10A N12A 2.6(5)
C16A N13A C10A N11A 32.1(9)
Hf1A N13A C10A N11A -176.3(5)
C13A N12A C10A N13A -166.1(5)
Hf1A N12A C10A N13A -2.7(5)
C13A N12A C10A N11A 12.8(9)
Hf1A N12A C10A N11A 176.2(5)
C12A N11A C10A N13A 38.4(10)
C11A N11A C10A N13A -140.2(7)
C12A N11A C10A N12A -140.3(7)
C11A N11A C10A N12A 41.0(10)
C10A N12A C13A C14A -175.2(6)
Hf1A N12A C13A C14A 29.5(8)
C10A N12A C13A C15A 62.0(8)
Hf1A N12A C13A C15A -93.3(7)
C10A N13A C16A C17A 169.7(6)
Hf1A N13A C16A C17A 33.2(9)
C10A N13A C16A C18A 49.6(9)
Hf1A N13A C16A C18A -86.8(8)
N2A Hf2A N22A C20A -108.3(4)
N1A Hf2A N22A C20A -86.1(4)
N23A Hf2A N22A C20A 0.7(3)
C43A Hf2A N22A C20A 139.9(3)
C42A Hf2A N22A C20A 134.5(4)
C44A Hf2A N22A C20A 97.9(4)
C40A Hf2A N22A C20A 82.6(4)
C41A Hf2A N22A C20A 104.0(4)
N2A Hf2A N22A C26A 35.5(6)
N1A Hf2A N22A C26A 57.7(7)
N23A Hf2A N22A C26A 144.5(6)
C43A Hf2A N22A C26A -76.3(6)
C42A Hf2A N22A C26A -81.7(6)
C44A Hf2A N22A C26A -118.3(6)
C40A Hf2A N22A C26A -133.6(6)
C41A Hf2A N22A C26A -112.2(6)
N2A Hf2A N23A C20A 84.0(4)
N1A Hf2A N23A C20A 133.4(4)
N22A Hf2A N23A C20A -0.7(3)
C43A Hf2A N23A C20A -113.3(5)
C42A Hf2A N23A C20A -70.0(4)
C44A Hf2A N23A C20A -133.2(4)
C40A Hf2A N23A C20A -111.0(4)
C41A Hf2A N23A C20A -79.6(4)
N2A Hf2A N23A C23A -116.9(6)
N1A Hf2A N23A C23A -67.6(7)
N22A Hf2A N23A C23A 158.3(7)
C43A Hf2A N23A C23A 45.7(8)
C42A Hf2A N23A C23A 89.0(7)
C44A Hf2A N23A C23A 25.8(7)
C40A Hf2A N23A C23A 48.0(7)
C41A Hf2A N23A C23A 79.5(7)
C23A N23A C20A N22A -162.5(5)
Hf2A N23A C20A N22A 1.1(5)
C23A N23A C20A N21A 16.7(9)
Hf2A N23A C20A N21A -179.6(5)
C26A N22A C20A N23A -153.8(5)
Hf2A N22A C20A N23A -1.1(5)
C26A N22A C20A N21A 27.0(9)
Hf2A N22A C20A N21A 179.7(5)
C21A N21A C20A N23A 49.3(9)
C22A N21A C20A N23A -136.9(7)
C21A N21A C20A N22A -131.5(7)
C22A N21A C20A N22A 42.3(9)
C20A N23A C23A C25A 65.7(9)
Hf2A N23A C23A C25A -89.2(9)
C20A N23A C23A C24A -175.7(7)
Hf2A N23A C23A C24A 29.4(9)
C20A N22A C26A C28A -127.5(8)
Hf2A N22A C26A C28A 96.3(8)
C20A N22A C26A C27A 111.2(7)
Hf2A N22A C26A C27A -25.0(9)
N1A Hf1A C30A C31A -135.4(7)
N2A Hf1A C30A C31A -158.2(5)
N12A Hf1A C30A C31A 90.2(6)
N13A Hf1A C30A C31A 31.6(6)
C33C Hf1A C30A C31A -83.5(8)
C33A Hf1A C30A C31A -78.2(6)
C34C Hf1A C30A C31A -108.8(16)
C32C Hf1A C30A C31A -45.1(7)
C34A Hf1A C30A C31A -115.9(8)
C32A Hf1A C30A C31A -35.8(5)
C31C Hf1A C30A C31A -13.2(7)
N1A Hf1A C30A C34A -19.5(10)
N2A Hf1A C30A C34A -42.3(6)
N12A Hf1A C30A C34A -153.9(6)
N13A Hf1A C30A C34A 147.5(6)
C33C Hf1A C30A C34A 32.4(8)
C33A Hf1A C30A C34A 37.7(6)
C34C Hf1A C30A C34A 7.1(17)
C32C Hf1A C30A C34A 70.8(7)
C32A Hf1A C30A C34A 80.1(6)
C31C Hf1A C30A C34A 102.7(9)
C34A C30A C31A C32A -0.8(11)
Hf1A C30A C31A C32A 64.2(7)
C34A C30A C31A C35A 176.8(10)
Hf1A C30A C31A C35A -118.2(10)
C34A C30A C31A Hf1A -64.9(8)
N1A Hf1A C31A C30A 113.5(9)
N2A Hf1A C31A C30A 30.1(8)
N12A Hf1A C31A C30A -91.4(6)
N13A Hf1A C31A C30A -151.6(6)
C33C Hf1A C31A C30A 76.2(7)
C33A Hf1A C31A C30A 77.8(6)
C34C Hf1A C31A C30A 37.2(9)
C32C Hf1A C31A C30A 115.7(8)
C34A Hf1A C31A C30A 36.9(5)
C32A Hf1A C31A C30A 116.7(8)
C31C Hf1A C31A C30A 143.5(18)
N1A Hf1A C31A C32A -3.2(11)
N2A Hf1A C31A C32A -86.6(7)
N12A Hf1A C31A C32A 151.9(6)
N13A Hf1A C31A C32A 91.7(6)
C33C Hf1A C31A C32A -40.6(7)
C33A Hf1A C31A C32A -38.9(5)
C34C Hf1A C31A C32A -79.5(9)
C32C Hf1A C31A C32A -1.0(7)
C34A Hf1A C31A C32A -79.8(6)
C31C Hf1A C31A C32A 26.8(17)
C30A Hf1A C31A C32A -116.7(8)
N1A Hf1A C31A C35A -122.3(9)
N2A Hf1A C31A C35A 154.2(8)
N12A Hf1A C31A C35A 32.7(10)
N13A Hf1A C31A C35A -27.5(10)
C33C Hf1A C31A C35A -159.7(11)
C33A Hf1A C31A C35A -158.1(12)
C34C Hf1A C31A C35A 161.3(13)
C32C Hf1A C31A C35A -120.2(12)
C34A Hf1A C31A C35A 161.0(12)
C32A Hf1A C31A C35A -119.2(13)
C31C Hf1A C31A C35A -92.4(19)
C30A Hf1A C31A C35A 124.1(13)
C30A C31A C32A C33A 0.4(11)
C35A C31A C32A C33A -177.3(9)
Hf1A C31A C32A C33A 65.8(7)
C30A C31A C32A C36A 173.6(9)
C35A C31A C32A C36A -4.1(16)
Hf1A C31A C32A C36A -121.0(10)
C30A C31A C32A Hf1A -65.4(7)
C35A C31A C32A Hf1A 117.0(9)
N1A Hf1A C32A C31A 178.5(5)
N2A Hf1A C32A C31A 119.5(6)
N12A Hf1A C32A C31A -32.7(7)
N13A Hf1A C32A C31A -87.7(6)
C33C Hf1A C32A C31A 117.1(11)
C33A Hf1A C32A C31A 114.0(8)
C34C Hf1A C32A C31A 71.6(7)
C32C Hf1A C32A C31A 177(2)
C34A Hf1A C32A C31A 75.8(6)
C31C Hf1A C32A C31A -22.4(15)
C30A Hf1A C32A C31A 35.5(5)
N1A Hf1A C32A C33A 64.5(6)
N2A Hf1A C32A C33A 5.6(7)
N12A Hf1A C32A C33A -146.7(5)
N13A Hf1A C32A C33A 158.3(6)
C33C Hf1A C32A C33A 3.2(9)
C34C Hf1A C32A C33A -42.3(7)
C32C Hf1A C32A C33A 62.9(19)
C34A Hf1A C32A C33A -38.2(5)
C31C Hf1A C32A C33A -136.4(19)
C30A Hf1A C32A C33A -78.5(5)
N1A Hf1A C32A C36A -57.1(10)
N2A Hf1A C32A C36A -116.0(9)
N12A Hf1A C32A C36A 91.7(10)
N13A Hf1A C32A C36A 36.7(10)
C33C Hf1A C32A C36A -118.4(12)
C33A Hf1A C32A C36A -121.6(12)
C34C Hf1A C32A C36A -163.9(12)
C32C Hf1A C32A C36A -59(2)
C34A Hf1A C32A C36A -159.8(11)
C31C Hf1A C32A C36A 102(2)
C30A Hf1A C32A C36A 159.9(11)
C31A C32A C33A C34A 0.1(11)
C36A C32A C33A C34A -173.1(11)
Hf1A C32A C33A C34A 69.3(8)
C31A C32A C33A C37A 179.3(12)
C36A C32A C33A C37A 6.2(18)
Hf1A C32A C33A C37A -111.4(12)
C31A C32A C33A Hf1A -69.2(6)
C36A C32A C33A Hf1A 117.6(10)
N1A Hf1A C33A C34A 117.4(6)
N2A Hf1A C33A C34A 72.6(6)
N12A Hf1A C33A C34A -57.2(8)
N13A Hf1A C33A C34A -137.1(5)
C33C Hf1A C33A C34A 89(5)
C34C Hf1A C33A C34A -10.0(12)
C32C Hf1A C33A C34A -136.4(13)
C32A Hf1A C33A C34A -111.9(8)
C31C Hf1A C33A C34A -94.9(9)
C30A Hf1A C33A C34A -37.1(5)
N1A Hf1A C33A C32A -130.7(6)
N2A Hf1A C33A C32A -175.5(6)
N12A Hf1A C33A C32A 54.7(7)
N13A Hf1A C33A C32A -25.2(6)
C33C Hf1A C33A C32A -159(5)
C34C Hf1A C33A C32A 101.9(14)
C32C Hf1A C33A C32A -24.5(8)
C34A Hf1A C33A C32A 111.9(8)
C31C Hf1A C33A C32A 17.0(8)
C30A Hf1A C33A C32A 74.7(6)
N1A Hf1A C33A C37A -5.7(8)
N2A Hf1A C33A C37A -50.5(7)
N12A Hf1A C33A C37A 179.7(7)
N13A Hf1A C33A C37A 99.8(7)
C33C Hf1A C33A C37A -34(5)
C34C Hf1A C33A C37A -133.1(15)
C32C Hf1A C33A C37A 100.5(13)
C34A Hf1A C33A C37A -123.1(10)
C32A Hf1A C33A C37A 125.0(10)
C31C Hf1A C33A C37A 142.0(11)
C30A Hf1A C33A C37A -160.3(9)
C32A C33A C34A C30A -0.6(12)
C37A C33A C34A C30A -179.8(12)
Hf1A C33A C34A C30A 68.5(8)
C32A C33A C34A C38A 175.8(12)
C37A C33A C34A C38A -3.4(19)
Hf1A C33A C34A C38A -115.1(13)
C32A C33A C34A Hf1A -69.1(7)
C37A C33A C34A Hf1A 111.6(12)
C31A C30A C34A C33A 0.8(13)
Hf1A C30A C34A C33A -66.2(8)
C31A C30A C34A C38A -175.5(12)
Hf1A C30A C34A C38A 117.5(14)
C31A C30A C34A Hf1A 67.0(7)
N1A Hf1A C34A C33A -76.8(6)
N2A Hf1A C34A C33A -106.3(6)
N12A Hf1A C34A C33A 144.9(5)
N13A Hf1A C34A C33A 65.4(7)
C33C Hf1A C34A C33A -10.2(11)
C34C Hf1A C34A C33A 76(7)
C32C Hf1A C34A C33A 23.8(8)
C32A Hf1A C34A C33A 39.4(6)
C31C Hf1A C34A C33A 61.0(8)
C30A Hf1A C34A C33A 114.0(9)
N1A Hf1A C34A C30A 169.2(6)
N2A Hf1A C34A C30A 139.7(6)
N12A Hf1A C34A C30A 30.9(7)
N13A Hf1A C34A C30A -48.6(8)
C33C Hf1A C34A C30A -124.2(14)
C33A Hf1A C34A C30A -114.0(9)
C34C Hf1A C34A C30A -38(6)
C32C Hf1A C34A C30A -90.2(8)
C32A Hf1A C34A C30A -74.6(6)
C31C Hf1A C34A C30A -53.0(7)
N1A Hf1A C34A C38A 44.7(9)
N2A Hf1A C34A C38A 15.2(8)
N12A Hf1A C34A C38A -93.6(8)
N13A Hf1A C34A C38A -173.1(7)
C33C Hf1A C34A C38A 111.3(14)
C33A Hf1A C34A C38A 121.5(10)
C34C Hf1A C34A C38A -163(7)
C32C Hf1A C34A C38A 145.4(11)
C32A Hf1A C34A C38A 160.9(9)
C31C Hf1A C34A C38A -177.5(11)
C30A Hf1A C34A C38A -124.5(11)
N1A Hf1A C30C C31C -97.1(16)
N2A Hf1A C30C C31C -141.8(9)
N12A Hf1A C30C C31C 102.3(10)
N13A Hf1A C30C C31C 41.4(10)
C33C Hf1A C30C C31C -79.6(10)
C33A Hf1A C30C C31C -75.4(11)
C34C Hf1A C30C C31C -118.2(17)
C32C Hf1A C30C C31C -36.8(8)
C34A Hf1A C30C C31C -121.0(14)
C32A Hf1A C30C C31C -28.2(9)
C30A Hf1A C30C C31C 180(3)
N1A Hf1A C30C C34C 21(2)
N2A Hf1A C30C C34C -23.6(14)
N12A Hf1A C30C C34C -139.5(12)
N13A Hf1A C30C C34C 159.6(12)
C33C Hf1A C30C C34C 38.6(11)
C33A Hf1A C30C C34C 42.8(12)
C32C Hf1A C30C C34C 81.4(13)
C34A Hf1A C30C C34C -2.8(13)
C32A Hf1A C30C C34C 90.0(14)
C31C Hf1A C30C C34C 118.2(17)
C30A Hf1A C30C C34C -62(2)
C34C C30C C31C C32C 5(4)
Hf1A C30C C31C C32C 66.4(18)
C34C C30C C31C C35C 180(3)
Hf1A C30C C31C C35C -119(3)
C34C C30C C31C Hf1A -61(3)
N1A Hf1A C31C C30C 135.6(11)
N2A Hf1A C31C C30C 56.8(14)
N12A Hf1A C31C C30C -82.5(10)
N13A Hf1A C31C C30C -139.9(10)
C33C Hf1A C31C C30C 76.6(10)
C33A Hf1A C31C C30C 76.1(10)
C34C Hf1A C31C C30C 35.6(9)
C32C Hf1A C31C C30C 115.1(13)
C34A Hf1A C31C C30C 37.3(9)
C32A Hf1A C31C C30C 107(2)
C30A Hf1A C31C C30C -0.1(9)
N1A Hf1A C31C C32C 20.5(13)
N2A Hf1A C31C C32C -58.3(13)
N12A Hf1A C31C C32C 162.4(8)
N13A Hf1A C31C C32C 105.0(9)
C33C Hf1A C31C C32C -38.5(7)
C33A Hf1A C31C C32C -39.0(8)
C34C Hf1A C31C C32C -79.6(9)
C34A Hf1A C31C C32C -77.9(9)
C32A Hf1A C31C C32C -8.4(14)
C30A Hf1A C31C C32C -115.2(10)
N1A Hf1A C31C C35C -99.1(12)
N2A Hf1A C31C C35C -177.9(10)
N12A Hf1A C31C C35C 42.9(11)
N13A Hf1A C31C C35C -14.5(11)
C33C Hf1A C31C C35C -158.1(12)
C33A Hf1A C31C C35C -158.5(14)
C34C Hf1A C31C C35C 160.9(13)
C32C Hf1A C31C C35C -119.6(14)
C34A Hf1A C31C C35C 162.6(13)
C32A Hf1A C31C C35C -128(2)
C30A Hf1A C31C C35C 125.3(14)
C30C C31C C32C C33C -4(3)
C35C C31C C32C C33C -179(3)
Hf1A C31C C32C C33C 64.5(18)
C30C C31C C32C C36C 165(3)
C35C C31C C32C C36C -10(4)
Hf1A C31C C32C C36C -126(2)
C30C C31C C32C Hf1A -69(2)
C35C C31C C32C Hf1A 117(3)
N1A Hf1A C32C C31C -167.0(9)
N2A Hf1A C32C C31C 141.0(9)
N12A Hf1A C32C C31C -23.0(10)
N13A Hf1A C32C C31C -73.0(9)
C33C Hf1A C32C C31C 114.7(11)
C33A Hf1A C32C C31C 107.6(14)
C34C Hf1A C32C C31C 76.3(8)
C34A Hf1A C32C C31C 81.5(9)
C32A Hf1A C32C C31C 11.6(19)
C30A Hf1A C32C C31C 45.1(9)
N1A Hf1A C32C C33C 78.3(9)
N2A Hf1A C32C C33C 26.3(10)
N12A Hf1A C32C C33C -137.7(9)
N13A Hf1A C32C C33C 172.3(9)
C33A Hf1A C32C C33C -7.1(12)
C34C Hf1A C32C C33C -38.4(8)
C34A Hf1A C32C C33C -33.2(9)
C32A Hf1A C32C C33C -103.1(18)
C31C Hf1A C32C C33C -114.7(11)
C30A Hf1A C32C C33C -69.6(9)
N1A Hf1A C32C C36C -42.7(13)
N2A Hf1A C32C C36C -94.7(12)
N12A Hf1A C32C C36C 101.3(12)
N13A Hf1A C32C C36C 51.3(12)
C33C Hf1A C32C C36C -121.0(16)
C33A Hf1A C32C C36C -128.1(18)
C34C Hf1A C32C C36C -159.3(13)
C34A Hf1A C32C C36C -154.1(14)
C32A Hf1A C32C C36C 136(2)
C31C Hf1A C32C C36C 124.3(16)
C30A Hf1A C32C C36C 169.4(13)
C31C C32C C33C C34C 1(3)
C36C C32C C33C C34C -168(3)
Hf1A C32C C33C C34C 69(3)
C31C C32C C33C C37C 175(4)
C36C C32C C33C C37C 5(4)
Hf1A C32C C33C C37C -118(4)
C31C C32C C33C Hf1A -67.7(15)
C36C C32C C33C Hf1A 123(2)
N1A Hf1A C33C C34C 135.2(11)
N2A Hf1A C33C C34C 91.2(11)
N12A Hf1A C33C C34C -33.8(14)
N13A Hf1A C33C C34C -121.1(11)
C33A Hf1A C33C C34C -72(5)
C32C Hf1A C33C C34C -111.8(14)
C34A Hf1A C33C C34C 9.9(13)
C32A Hf1A C33C C34C -90.8(13)
C31C Hf1A C33C C34C -76.0(11)
C30A Hf1A C33C C34C -21.7(10)
N1A Hf1A C33C C32C -113.0(9)
N2A Hf1A C33C C32C -157.0(9)
N12A Hf1A C33C C32C 78.0(11)
N13A Hf1A C33C C32C -9.3(11)
C33A Hf1A C33C C32C 39(5)
C34C Hf1A C33C C32C 111.8(13)
C34A Hf1A C33C C32C 121.7(15)
C32A Hf1A C33C C32C 21.0(7)
C31C Hf1A C33C C32C 35.8(7)
C30A Hf1A C33C C32C 90.1(10)
N1A Hf1A C33C C37C 12.2(10)
N2A Hf1A C33C C37C -31.8(10)
N12A Hf1A C33C C37C -156.8(11)
N13A Hf1A C33C C37C 116.0(10)
C33A Hf1A C33C C37C 165(5)
C34C Hf1A C33C C37C -122.9(14)
C32C Hf1A C33C C37C 125.3(12)
C34A Hf1A C33C C37C -113.1(13)
C32A Hf1A C33C C37C 146.3(12)
C31C Hf1A C33C C37C 161.0(10)
C30A Hf1A C33C C37C -144.6(10)
C32C C33C C34C C30C 2(4)
C37C C33C C34C C30C -172(4)
Hf1A C33C C34C C30C 71(3)
C32C C33C C34C C38C 178(4)
C37C C33C C34C C38C 4(6)
Hf1A C33C C34C C38C -113(4)
C32C C33C C34C Hf1A -69.5(19)
C37C C33C C34C Hf1A 117(3)
C31C C30C C34C C33C -4(4)
Hf1A C30C C34C C33C -67(3)
C31C C30C C34C C38C 180(4)
Hf1A C30C C34C C38C 117(5)
C31C C30C C34C Hf1A 63(2)
N1A Hf1A C34C C33C -56.6(13)
N2A Hf1A C34C C33C -87.7(10)
N12A Hf1A C34C C33C 160.6(9)
N13A Hf1A C34C C33C 84.9(11)
C33A Hf1A C34C C33C 10.1(10)
C32C Hf1A C34C C33C 39.4(9)
C34A Hf1A C34C C33C -86(6)
C32A Hf1A C34C C33C 55.3(10)
C31C Hf1A C34C C33C 78.6(11)
C30A Hf1A C34C C33C 139(2)
N1A Hf1A C34C C30C -169.5(11)
N2A Hf1A C34C C30C 159.3(12)
N12A Hf1A C34C C30C 47.7(14)
N13A Hf1A C34C C30C -28.0(15)
C33C Hf1A C34C C30C -112.9(17)
C33A Hf1A C34C C30C -102.8(18)
C32C Hf1A C34C C30C -73.5(12)
C34A Hf1A C34C C30C 161(7)
C32A Hf1A C34C C30C -57.6(12)
C31C Hf1A C34C C30C -34.3(10)
C30A Hf1A C34C C30C 25.8(10)
N1A Hf1A C34C C38C 64.9(11)
N2A Hf1A C34C C38C 33.8(9)
N12A Hf1A C34C C38C -77.9(9)
N13A Hf1A C34C C38C -153.6(9)
C33C Hf1A C34C C38C 121.5(12)
C33A Hf1A C34C C38C 131.6(13)
C32C Hf1A C34C C38C 160.9(9)
C34A Hf1A C34C C38C 36(7)
C32A Hf1A C34C C38C 176.9(10)
C31C Hf1A C34C C38C -159.9(10)
C30A Hf1A C34C C38C -99.7(17)
N2A Hf2A C40A C44A 5.9(7)
N1A Hf2A C40A C44A -27.7(4)
N23A Hf2A C40A C44A -140.2(4)
N22A Hf2A C40A C44A 160.6(4)
C43A Hf2A C40A C44A 38.2(4)
C42A Hf2A C40A C44A 79.4(4)
C41A Hf2A C40A C44A 117.2(5)
N2A Hf2A C40A C41A -111.3(6)
N1A Hf2A C40A C41A -144.9(4)
N23A Hf2A C40A C41A 102.6(4)
N22A Hf2A C40A C41A 43.3(4)
C43A Hf2A C40A C41A -79.1(4)
C42A Hf2A C40A C41A -37.9(4)
C44A Hf2A C40A C41A -117.2(5)
C44A C40A C41A C42A -0.3(7)
Hf2A C40A C41A C42A 65.7(4)
C44A C40A C41A C45A 177.0(6)
Hf2A C40A C41A C45A -117.1(6)
C44A C40A C41A Hf2A -65.9(4)
N2A Hf2A C41A C40A 129.5(4)
N1A Hf2A C41A C40A 50.7(5)
N23A Hf2A C41A C40A -80.6(4)
N22A Hf2A C41A C40A -139.3(4)
C43A Hf2A C41A C40A 76.3(4)
C42A Hf2A C41A C40A 113.3(6)
C44A Hf2A C41A C40A 35.7(4)
N2A Hf2A C41A C42A 16.2(6)
N1A Hf2A C41A C42A -62.6(5)
N23A Hf2A C41A C42A 166.0(4)
N22A Hf2A C41A C42A 107.4(4)
C43A Hf2A C41A C42A -37.0(4)
C44A Hf2A C41A C42A -77.6(4)
C40A Hf2A C41A C42A -113.3(6)
N2A Hf2A C41A C45A -109.3(6)
N1A Hf2A C41A C45A 171.9(5)
N23A Hf2A C41A C45A 40.6(6)
N22A Hf2A C41A C45A -18.1(6)
C43A Hf2A C41A C45A -162.4(7)
C42A Hf2A C41A C45A -125.5(8)
C44A Hf2A C41A C45A 156.9(7)
C40A Hf2A C41A C45A 121.2(8)
C40A C41A C42A C43A -0.1(7)
C45A C41A C42A C43A -177.3(6)
Hf2A C41A C42A C43A 65.8(4)
C40A C41A C42A C46A 174.1(6)
C45A C41A C42A C46A -3.0(10)
Hf2A C41A C42A C46A -119.9(6)
C40A C41A C42A Hf2A -65.9(4)
C45A C41A C42A Hf2A 116.9(6)
N2A Hf2A C42A C41A -170.5(4)
N1A Hf2A C42A C41A 137.2(4)
N23A Hf2A C42A C41A -18.1(5)
N22A Hf2A C42A C41A -72.5(4)
C43A Hf2A C42A C41A 115.6(5)
C44A Hf2A C42A C41A 77.9(4)
C40A Hf2A C42A C41A 37.7(4)
N2A Hf2A C42A C43A 74.0(4)
N1A Hf2A C42A C43A 21.6(4)
N23A Hf2A C42A C43A -133.6(3)
N22A Hf2A C42A C43A 171.9(3)
C44A Hf2A C42A C43A -37.6(3)
C40A Hf2A C42A C43A -77.9(4)
C41A Hf2A C42A C43A -115.6(5)
N2A Hf2A C42A C46A -45.2(6)
N1A Hf2A C42A C46A -97.6(6)
N23A Hf2A C42A C46A 107.2(6)
N22A Hf2A C42A C46A 52.7(6)
C43A Hf2A C42A C46A -119.2(7)
C44A Hf2A C42A C46A -156.8(7)
C40A Hf2A C42A C46A 162.9(7)
C41A Hf2A C42A C46A 125.2(8)
C41A C42A C43A C44A 0.5(7)
C46A C42A C43A C44A -174.1(5)
Hf2A C42A C43A C44A 67.9(4)
C41A C42A C43A C47A 176.9(6)
C46A C42A C43A C47A 2.3(9)
Hf2A C42A C43A C47A -115.8(6)
C41A C42A C43A Hf2A -67.4(4)
C46A C42A C43A Hf2A 118.1(5)
N2A Hf2A C43A C42A -117.6(4)
N1A Hf2A C43A C42A -160.8(4)
N23A Hf2A C43A C42A 79.4(5)
N22A Hf2A C43A C42A -10.1(4)
C44A Hf2A C43A C42A 113.9(5)
C40A Hf2A C43A C42A 76.5(4)
C41A Hf2A C43A C42A 36.4(3)
N2A Hf2A C43A C44A 128.5(4)
N1A Hf2A C43A C44A 85.3(4)
N23A Hf2A C43A C44A -34.5(6)
N22A Hf2A C43A C44A -124.0(4)
C42A Hf2A C43A C44A -113.9(5)
C40A Hf2A C43A C44A -37.5(4)
C41A Hf2A C43A C44A -77.5(4)
N2A Hf2A C43A C47A 5.9(6)
N1A Hf2A C43A C47A -37.4(6)
N23A Hf2A C43A C47A -157.2(5)
N22A Hf2A C43A C47A 113.4(6)
C42A Hf2A C43A C47A 123.5(7)
C44A Hf2A C43A C47A -122.6(8)
C40A Hf2A C43A C47A -160.1(7)
C41A Hf2A C43A C47A 159.9(7)
C41A C40A C44A C43A 0.6(7)
Hf2A C40A C44A C43A -66.1(4)
C41A C40A C44A C48A -176.8(6)
Hf2A C40A C44A C48A 116.5(7)
C41A C40A C44A Hf2A 66.7(4)
C42A C43A C44A C40A -0.7(6)
C47A C43A C44A C40A -177.0(6)
Hf2A C43A C44A C40A 67.1(4)
C42A C43A C44A C48A 176.7(6)
C47A C43A C44A C48A 0.3(10)
Hf2A C43A C44A C48A -115.5(6)
C42A C43A C44A Hf2A -67.8(4)
C47A C43A C44A Hf2A 115.8(6)
N2A Hf2A C44A C40A -176.9(4)
N1A Hf2A C44A C40A 154.6(4)
N23A Hf2A C44A C40A 45.6(4)
N22A Hf2A C44A C40A -28.2(5)
C43A Hf2A C44A C40A -113.4(6)
C42A Hf2A C44A C40A -75.8(4)
C41A Hf2A C44A C40A -35.7(4)
N2A Hf2A C44A C43A -63.5(5)
N1A Hf2A C44A C43A -92.0(4)
N23A Hf2A C44A C43A 159.0(4)
N22A Hf2A C44A C43A 85.2(5)
C42A Hf2A C44A C43A 37.6(4)
C40A Hf2A C44A C43A 113.4(6)
C41A Hf2A C44A C43A 77.7(4)
N2A Hf2A C44A C48A 59.6(6)
N1A Hf2A C44A C48A 31.1(6)
N23A Hf2A C44A C48A -77.9(6)
N22A Hf2A C44A C48A -151.7(5)
C43A Hf2A C44A C48A 123.1(8)
C42A Hf2A C44A C48A 160.8(7)
C40A Hf2A C44A C48A -123.5(8)
C41A Hf2A C44A C48A -159.2(7)
N22B Hf2B N1B N2B -100.1(3)
N23B Hf2B N1B N2B -160.0(3)
C42B Hf2B N1B N2B 70.3(3)
C41B Hf2B N1B N2B 40.6(4)
C40B Hf2B N1B N2B 42.7(6)
C43B Hf2B N1B N2B 102.3(3)
C44B Hf2B N1B N2B 111.5(4)
N2B Hf2B N1B Hf1B 24.0(3)
N22B Hf2B N1B Hf1B -76.1(4)
N23B Hf2B N1B Hf1B -136.1(3)
C42B Hf2B N1B Hf1B 94.3(3)
C41B Hf2B N1B Hf1B 64.6(4)
C40B Hf2B N1B Hf1B 66.7(6)
C43B Hf2B N1B Hf1B 126.3(3)
C44B Hf2B N1B Hf1B 135.5(3)
N12B Hf1B N1B N2B 97.3(3)
N13B Hf1B N1B N2B 30.4(4)
C32B Hf1B N1B N2B -119.3(4)
C33B Hf1B N1B N2B -99.1(3)
C30D Hf1B N1B N2B -163.7(4)
C34D Hf1B N1B N2B -141.6(7)
C31B Hf1B N1B N2B -150.7(3)
C31D Hf1B N1B N2B -144.9(4)
C33D Hf1B N1B N2B -105.6(5)
C34B Hf1B N1B N2B -120.1(5)
N2B Hf1B N1B Hf2B -24.1(3)
N12B Hf1B N1B Hf2B 73.2(3)
N13B Hf1B N1B Hf2B 6.3(5)
C32B Hf1B N1B Hf2B -143.3(4)
C33B Hf1B N1B Hf2B -123.2(4)
C30D Hf1B N1B Hf2B 172.2(4)
C34D Hf1B N1B Hf2B -165.7(7)
C31B Hf1B N1B Hf2B -174.7(4)
C31D Hf1B N1B Hf2B -169.0(5)
C33D Hf1B N1B Hf2B -129.7(5)
C34B Hf1B N1B Hf2B -144.2(5)
Hf2B N1B N2B Hf1B 160.0(2)
Hf1B N1B N2B Hf2B -160.0(2)
N12B Hf1B N2B N1B -99.4(3)
N13B Hf1B N2B N1B -159.5(3)
C32B Hf1B N2B N1B 64.8(4)
C33B Hf1B N2B N1B 98.6(4)
C30D Hf1B N2B N1B 35.0(10)
C34D Hf1B N2B N1B 108.2(9)
C31B Hf1B N2B N1B 40.1(4)
C31D Hf1B N2B N1B 41.3(5)
C33D Hf1B N2B N1B 103.4(4)
C34B Hf1B N2B N1B 116.6(4)
N1B Hf1B N2B Hf2B 24.2(3)
N12B Hf1B N2B Hf2B -75.2(4)
N13B Hf1B N2B Hf2B -135.3(3)
C32B Hf1B N2B Hf2B 89.0(5)
C33B Hf1B N2B Hf2B 122.8(4)
C30D Hf1B N2B Hf2B 59.2(10)
C34D Hf1B N2B Hf2B 132.4(9)
C31B Hf1B N2B Hf2B 64.3(5)
C31D Hf1B N2B Hf2B 65.5(5)
C33D Hf1B N2B Hf2B 127.6(5)
C34B Hf1B N2B Hf2B 140.8(4)
N22B Hf2B N2B N1B 97.1(3)
N23B Hf2B N2B N1B 30.1(4)
C42B Hf2B N2B N1B -113.9(3)
C41B Hf2B N2B N1B -146.2(3)
C40B Hf2B N2B N1B -161.2(3)
C43B Hf2B N2B N1B -102.0(3)
C44B Hf2B N2B N1B -133.9(3)
N1B Hf2B N2B Hf1B -24.3(3)
N22B Hf2B N2B Hf1B 72.8(4)
N23B Hf2B N2B Hf1B 5.8(5)
C42B Hf2B N2B Hf1B -138.2(4)
C41B Hf2B N2B Hf1B -170.5(4)
C40B Hf2B N2B Hf1B 174.5(3)
C43B Hf2B N2B Hf1B -126.3(3)
C44B Hf2B N2B Hf1B -158.2(3)
N2B Hf1B N12B C10B -84.7(4)
N1B Hf1B N12B C10B -133.8(3)
N13B Hf1B N12B C10B -0.6(3)
C32B Hf1B N12B C10B 120.4(6)
C33B Hf1B N12B C10B 69.6(5)
C30D Hf1B N12B C10B 114.5(6)
C34D Hf1B N12B C10B 83.1(5)
C31B Hf1B N12B C10B 127.1(4)
C31D Hf1B N12B C10B 133.9(5)
C33D Hf1B N12B C10B 70.9(5)
C34B Hf1B N12B C10B 71.6(4)
N2B Hf1B N12B C13B 117.9(7)
N1B Hf1B N12B C13B 68.8(7)
N13B Hf1B N12B C13B -158.0(8)
C32B Hf1B N12B C13B -37.0(9)
C33B Hf1B N12B C13B -87.8(8)
C30D Hf1B N12B C13B -42.9(8)
C34D Hf1B N12B C13B -74.4(8)
C31B Hf1B N12B C13B -30.3(8)
C31D Hf1B N12B C13B -23.5(9)
C33D Hf1B N12B C13B -86.5(8)
C34B Hf1B N12B C13B -85.8(7)
N2B Hf1B N13B C10B 109.4(4)
N1B Hf1B N13B C10B 87.9(4)
N12B Hf1B N13B C10B 0.6(3)
C32B Hf1B N13B C10B -134.4(4)
C33B Hf1B N13B C10B -139.7(4)
C30D Hf1B N13B C10B -77.8(5)
C34D Hf1B N13B C10B -97.7(6)
C31B Hf1B N13B C10B -90.7(4)
C31D Hf1B N13B C10B -99.4(6)
C33D Hf1B N13B C10B -129.3(5)
C34B Hf1B N13B C10B -111.9(5)
N2B Hf1B N13B C16B -31.6(6)
N1B Hf1B N13B C16B -53.1(7)
N12B Hf1B N13B C16B -140.4(6)
C32B Hf1B N13B C16B 84.6(7)
C33B Hf1B N13B C16B 79.3(6)
C30D Hf1B N13B C16B 141.3(7)
C34D Hf1B N13B C16B 121.3(7)
C31B Hf1B N13B C16B 128.3(6)
C31D Hf1B N13B C16B 119.6(8)
C33D Hf1B N13B C16B 89.7(7)
C34B Hf1B N13B C16B 107.1(6)
C16B N13B C10B N12B 148.5(6)
Hf1B N13B C10B N12B -0.9(5)
C16B N13B C10B N11B -31.5(9)
Hf1B N13B C10B N11B 179.0(5)
C13B N12B C10B N13B 162.9(6)
Hf1B N12B C10B N13B 1.0(5)
C13B N12B C10B N11B -17.1(9)
Hf1B N12B C10B N11B -179.0(5)
C12B N11B C10B N13B -41.5(9)
C11B N11B C10B N13B 141.4(7)
C12B N11B C10B N12B 138.4(7)
C11B N11B C10B N12B -38.6(10)
C10B N12B C13B C15B -62.6(8)
Hf1B N12B C13B C15B 89.9(9)
C10B N12B C13B C14B 171.3(6)
Hf1B N12B C13B C14B -36.2(10)
C10B N13B C16B C18B -53.2(9)
Hf1B N13B C16B C18B 79.9(8)
C10B N13B C16B C17B -174.4(6)
Hf1B N13B C16B C17B -41.3(8)
N1B Hf2B N22B C20B -84.4(4)
N2B Hf2B N22B C20B -133.5(3)
N23B Hf2B N22B C20B 0.3(3)
C42B Hf2B N22B C20B 112.3(4)
C41B Hf2B N22B C20B 132.8(3)
C40B Hf2B N22B C20B 111.0(4)
C43B Hf2B N22B C20B 69.1(4)
C44B Hf2B N22B C20B 79.2(4)
N1B Hf2B N22B C23B 117.0(6)
N2B Hf2B N22B C23B 67.8(6)
N23B Hf2B N22B C23B -158.3(7)
C42B Hf2B N22B C23B -46.3(8)
C41B Hf2B N22B C23B -25.8(7)
C40B Hf2B N22B C23B -47.6(6)
C43B Hf2B N22B C23B -89.6(6)
C44B Hf2B N22B C23B -79.4(6)
N1B Hf2B N23B C20B 108.5(3)
N2B Hf2B N23B C20B 87.1(4)
N22B Hf2B N23B C20B -0.3(3)
C42B Hf2B N23B C20B -139.8(3)
C41B Hf2B N23B C20B -98.4(4)
C40B Hf2B N23B C20B -81.8(4)
C43B Hf2B N23B C20B -134.7(3)
C44B Hf2B N23B C20B -103.8(3)
N1B Hf2B N23B C26B -36.8(6)
N2B Hf2B N23B C26B -58.1(7)
N22B Hf2B N23B C26B -145.5(6)
C42B Hf2B N23B C26B 74.9(6)
C41B Hf2B N23B C26B 116.3(6)
C40B Hf2B N23B C26B 132.9(6)
C43B Hf2B N23B C26B 80.1(6)
C44B Hf2B N23B C26B 111.0(6)
C26B N23B C20B N22B 154.5(5)
Hf2B N23B C20B N22B 0.5(5)
C26B N23B C20B N21B -26.2(9)
Hf2B N23B C20B N21B 179.8(5)
C23B N22B C20B N23B 163.2(5)
Hf2B N22B C20B N23B -0.5(5)
C23B N22B C20B N21B -16.2(9)
Hf2B N22B C20B N21B -179.8(5)
C22B N21B C20B N23B 132.5(7)
C21B N21B C20B N23B -45.8(10)
C22B N21B C20B N22B -48.2(10)
C21B N21B C20B N22B 133.5(7)
C20B N22B C23B C24B 175.9(7)
Hf2B N22B C23B C24B -29.7(9)
C20B N22B C23B C25B -65.8(9)
Hf2B N22B C23B C25B 88.7(9)
C20B N23B C26B C28B 129.9(7)
Hf2B N23B C26B C28B -91.7(7)
C20B N23B C26B C27B -110.9(6)
Hf2B N23B C26B C27B 27.6(8)
N2B Hf1B C30B C34B 74.0(12)
N1B Hf1B C30B C34B 127.2(6)
N12B Hf1B C30B C34B -118.4(6)
N13B Hf1B C30B C34B -58.1(6)
C32B Hf1B C30B C34B 77.3(6)
C33B Hf1B C30B C34B 36.7(5)
C30D Hf1B C30B C34B 151.8(15)
C34D Hf1B C30B C34B -13.4(12)
C31B Hf1B C30B C34B 114.8(7)
C31D Hf1B C30B C34B 108.7(8)
C33D Hf1B C30B C34B 27.3(6)
N2B Hf1B C30B C31B -40.8(12)
N1B Hf1B C30B C31B 12.4(6)
N12B Hf1B C30B C31B 126.8(5)
N13B Hf1B C30B C31B -172.9(5)
C32B Hf1B C30B C31B -37.5(5)
C33B Hf1B C30B C31B -78.1(5)
C30D Hf1B C30B C31B 37.0(14)
C34D Hf1B C30B C31B -128.2(16)
C31D Hf1B C30B C31B -6.1(6)
C33D Hf1B C30B C31B -87.5(7)
C34B Hf1B C30B C31B -114.8(7)
C34B C30B C31B C32B -1.0(13)
Hf1B C30B C31B C32B 65.1(9)
C34B C30B C31B C35B 174.5(10)
Hf1B C30B C31B C35B -119.4(11)
C34B C30B C31B Hf1B -66.2(7)
N2B Hf1B C31B C32B 48.8(8)
N1B Hf1B C31B C32B 76.6(7)
N12B Hf1B C31B C32B -172.3(7)
N13B Hf1B C31B C32B -104.4(8)
C33B Hf1B C31B C32B -36.8(6)
C30D Hf1B C31B C32B -137.3(14)
C34D Hf1B C31B C32B -94.5(9)
C31D Hf1B C31B C32B 43(2)
C33D Hf1B C31B C32B -51.5(7)
C34B Hf1B C31B C32B -77.6(7)
N2B Hf1B C31B C30B 162.6(5)
N1B Hf1B C31B C30B -169.6(5)
N12B Hf1B C31B C30B -58.5(6)
N13B Hf1B C31B C30B 9.4(7)
C32B Hf1B C31B C30B 113.7(8)
C33B Hf1B C31B C30B 76.9(6)
C30D Hf1B C31B C30B -23.6(10)
C34D Hf1B C31B C30B 19.3(7)
C31D Hf1B C31B C30B 157(3)
C33D Hf1B C31B C30B 62.3(6)
C34B Hf1B C31B C30B 36.2(5)
N2B Hf1B C31B C35B -73.1(9)
N1B Hf1B C31B C35B -45.3(9)
N12B Hf1B C31B C35B 65.8(9)
N13B Hf1B C31B C35B 133.7(8)
C32B Hf1B C31B C35B -121.9(13)
C33B Hf1B C31B C35B -158.7(11)
C30D Hf1B C31B C35B 100.8(16)
C34D Hf1B C31B C35B 143.6(13)
C31D Hf1B C31B C35B -79(3)
C33D Hf1B C31B C35B -173.4(12)
C34B Hf1B C31B C35B 160.5(11)
C30B C31B C32B C33B 0.0(15)
C35B C31B C32B C33B -175.6(11)
Hf1B C31B C32B C33B 67.6(10)
C30B C31B C32B C36B 175.3(14)
C35B C31B C32B C36B 0(2)
Hf1B C31B C32B C36B -117.0(15)
C30B C31B C32B Hf1B -67.6(7)
C35B C31B C32B Hf1B 116.8(11)
N2B Hf1B C32B C33B 101.3(7)
N1B Hf1B C32B C33B 142.5(7)
N12B Hf1B C32B C33B -103.6(8)
N13B Hf1B C32B C33B -9.8(8)
C30D Hf1B C32B C33B -95.9(9)
C34D Hf1B C32B C33B -56.3(8)
C31B Hf1B C32B C33B -115.4(9)
C31D Hf1B C32B C33B -131.9(14)
C33D Hf1B C32B C33B -18.1(5)
C34B Hf1B C32B C33B -38.2(6)
N2B Hf1B C32B C31B -143.4(6)
N1B Hf1B C32B C31B -102.2(7)
N12B Hf1B C32B C31B 11.8(10)
N13B Hf1B C32B C31B 105.6(7)
C33B Hf1B C32B C31B 115.4(9)
C30D Hf1B C32B C31B 19.5(7)
C34D Hf1B C32B C31B 59.0(8)
C31D Hf1B C32B C31B -16.5(10)
C33D Hf1B C32B C31B 97.3(10)
C34B Hf1B C32B C31B 77.1(7)
N2B Hf1B C32B C36B -22.3(10)
N1B Hf1B C32B C36B 18.9(9)
N12B Hf1B C32B C36B 132.8(8)
N13B Hf1B C32B C36B -133.4(9)
C33B Hf1B C32B C36B -123.6(12)
C30D Hf1B C32B C36B 140.5(13)
C34D Hf1B C32B C36B -179.9(13)
C31B Hf1B C32B C36B 121.0(13)
C31D Hf1B C32B C36B 104.5(16)
C33D Hf1B C32B C36B -141.7(14)
C34B Hf1B C32B C36B -161.8(11)
C31B C32B C33B C34B 1.0(14)
C36B C32B C33B C34B -174.1(15)
Hf1B C32B C33B C34B 69.8(7)
C31B C32B C33B C37B 171.1(12)
C36B C32B C33B C37B -4(2)
Hf1B C32B C33B C37B -120.1(11)
C31B C32B C33B Hf1B -68.8(10)
C36B C32B C33B Hf1B 116.1(16)
N2B Hf1B C33B C32B -89.5(6)
N1B Hf1B C33B C32B -40.0(7)
N12B Hf1B C33B C32B 116.5(7)
N13B Hf1B C33B C32B 172.6(6)
C30D Hf1B C33B C32B 62.2(7)
C34D Hf1B C33B C32B 96.8(9)
C31B Hf1B C33B C32B 36.8(6)
C31D Hf1B C33B C32B 23.9(7)
C33D Hf1B C33B C32B 111.2(18)
C34B Hf1B C33B C32B 112.8(8)
N2B Hf1B C33B C34B 157.7(5)
N1B Hf1B C33B C34B -152.8(5)
N12B Hf1B C33B C34B 3.7(8)
N13B Hf1B C33B C34B 59.8(6)
C32B Hf1B C33B C34B -112.8(8)
C30D Hf1B C33B C34B -50.6(6)
C34D Hf1B C33B C34B -16.0(5)
C31B Hf1B C33B C34B -76.1(6)
C31D Hf1B C33B C34B -88.9(7)
C33D Hf1B C33B C34B -1.6(18)
N2B Hf1B C33B C37B 36.0(11)
N1B Hf1B C33B C37B 85.5(11)
N12B Hf1B C33B C37B -118.0(10)
N13B Hf1B C33B C37B -61.8(11)
C32B Hf1B C33B C37B 125.6(14)
C30D Hf1B C33B C37B -172.2(13)
C34D Hf1B C33B C37B -137.6(14)
C31B Hf1B C33B C37B 162.3(13)
C31D Hf1B C33B C37B 149.4(14)
C33D Hf1B C33B C37B -123(2)
C34B Hf1B C33B C37B -121.6(14)
C31B C30B C34B C33B 1.7(11)
Hf1B C30B C34B C33B -63.3(7)
C31B C30B C34B C38B -175.0(9)
Hf1B C30B C34B C38B 120.0(9)
C31B C30B C34B Hf1B 65.0(7)
C32B C33B C34B C30B -1.7(12)
C37B C33B C34B C30B -172.4(10)
Hf1B C33B C34B C30B 65.8(7)
C32B C33B C34B C38B 174.7(12)
C37B C33B C34B C38B 4.0(17)
Hf1B C33B C34B C38B -117.8(10)
C32B C33B C34B Hf1B -67.5(9)
C37B C33B C34B Hf1B 121.8(10)
N2B Hf1B C34B C30B -149.4(6)
N1B Hf1B C34B C30B -77.4(8)
N12B Hf1B C34B C30B 66.0(6)
N13B Hf1B C34B C30B 122.5(6)
C32B Hf1B C34B C30B -78.5(6)
C33B Hf1B C34B C30B -116.6(8)
C30D Hf1B C34B C30B -9.8(5)
C34D Hf1B C34B C30B 15.7(14)
C31B Hf1B C34B C30B -37.7(5)
C31D Hf1B C34B C30B -48.2(6)
C33D Hf1B C34B C30B -115.6(13)
N2B Hf1B C34B C33B -32.8(7)
N1B Hf1B C34B C33B 39.1(8)
N12B Hf1B C34B C33B -177.5(5)
N13B Hf1B C34B C33B -120.9(6)
C32B Hf1B C34B C33B 38.1(5)
C30D Hf1B C34B C33B 106.8(8)
C34D Hf1B C34B C33B 132.2(15)
C31B Hf1B C34B C33B 78.8(6)
C31D Hf1B C34B C33B 68.4(7)
C33D Hf1B C34B C33B 0.9(10)
N2B Hf1B C34B C38B 91.4(11)
N1B Hf1B C34B C38B 163.4(8)
N12B Hf1B C34B C38B -53.2(11)
N13B Hf1B C34B C38B 3.4(10)
C32B Hf1B C34B C38B 162.3(13)
C33B Hf1B C34B C38B 124.2(14)
C30D Hf1B C34B C38B -129.0(14)
C34D Hf1B C34B C38B -104(2)
C31B Hf1B C34B C38B -156.9(13)
C31D Hf1B C34B C38B -167.4(13)
C33D Hf1B C34B C38B 125.2(16)
N2B Hf1B C30D C34D 123.8(12)
N1B Hf1B C30D C34D 150.0(8)
N12B Hf1B C30D C34D -98.9(9)
N13B Hf1B C30D C34D -40.5(9)
C32B Hf1B C30D C34D 85.8(9)
C33B Hf1B C30D C34D 48.2(8)
C31B Hf1B C30D C34D 113.6(14)
C31D Hf1B C30D C34D 113.7(11)
C33D Hf1B C30D C34D 37.1(7)
C34B Hf1B C30D C34D 12.1(6)
N2B Hf1B C30D C31D 10.1(14)
N1B Hf1B C30D C31D 36.3(9)
N12B Hf1B C30D C31D 147.4(8)
N13B Hf1B C30D C31D -154.2(7)
C32B Hf1B C30D C31D -27.9(7)
C33B Hf1B C30D C31D -65.5(8)
C34D Hf1B C30D C31D -113.7(11)
C31B Hf1B C30D C31D -0.1(10)
C33D Hf1B C30D C31D -76.6(8)
C34B Hf1B C30D C31D -101.6(9)
C34D C30D C31D C32D 1(3)
Hf1B C30D C31D C32D 68(2)
C34D C30D C31D C35D 174(2)
Hf1B C30D C31D C35D -119(2)
C34D C30D C31D Hf1B -67.5(17)
N2B Hf1B C31D C32D 72.3(11)
N1B Hf1B C31D C32D 101.1(10)
N12B Hf1B C31D C32D -150.9(10)
N13B Hf1B C31D C32D -73.9(12)
C32B Hf1B C31D C32D 9.7(12)
C33B Hf1B C31D C32D -20.4(9)
C30D Hf1B C31D C32D -113.1(12)
C34D Hf1B C31D C32D -76.1(10)
C31B Hf1B C31D C32D -113(3)
C33D Hf1B C31D C32D -35.3(9)
C34B Hf1B C31D C32D -59.3(10)
N2B Hf1B C31D C30D -174.7(8)
N1B Hf1B C31D C30D -145.9(9)
N12B Hf1B C31D C30D -37.9(9)
N13B Hf1B C31D C30D 39.2(11)
C32B Hf1B C31D C30D 122.7(15)
C33B Hf1B C31D C30D 92.6(9)
C34D Hf1B C31D C30D 37.0(7)
C31B Hf1B C31D C30D 0(2)
C33D Hf1B C31D C30D 77.8(8)
C34B Hf1B C31D C30D 53.7(8)
N2B Hf1B C31D C35D -51.8(11)
N1B Hf1B C31D C35D -23.1(10)
N12B Hf1B C31D C35D 84.9(11)
N13B Hf1B C31D C35D 162.0(9)
C32B Hf1B C31D C35D -114.5(17)
C33B Hf1B C31D C35D -144.6(12)
C30D Hf1B C31D C35D 122.8(14)
C34D Hf1B C31D C35D 159.8(12)
C31B Hf1B C31D C35D 123(3)
C33D Hf1B C31D C35D -159.4(12)
C34B Hf1B C31D C35D 176.5(12)
C30D C31D C32D C33D -2(3)
C35D C31D C32D C33D -175(2)
Hf1B C31D C32D C33D 65(2)
C30D C31D C32D C36D -177(3)
C35D C31D C32D C36D 10(5)
Hf1B C31D C32D C36D -111(3)
C30D C31D C32D Hf1B -66.7(16)
C35D C31D C32D Hf1B 121(2)
N2B Hf1B C32D C33D 122.0(9)
N1B Hf1B C32D C33D 165.7(9)
N12B Hf1B C32D C33D -70.9(11)
N13B Hf1B C32D C33D 14.8(11)
C32B Hf1B C32D C33D -151(5)
C33B Hf1B C32D C33D 21.3(8)
C30D Hf1B C32D C33D -78.7(10)
C34D Hf1B C32D C33D -38.4(8)
C31B Hf1B C32D C33D -101.3(12)
C31D Hf1B C32D C33D -117.4(14)
C34B Hf1B C32D C33D -19.8(7)
N2B Hf1B C32D C31D -120.6(10)
N1B Hf1B C32D C31D -76.9(10)
N12B Hf1B C32D C31D 46.5(13)
N13B Hf1B C32D C31D 132.1(9)
C32B Hf1B C32D C31D -33(4)
C33B Hf1B C32D C31D 138.7(18)
C30D Hf1B C32D C31D 38.7(8)
C34D Hf1B C32D C31D 79.0(10)
C31B Hf1B C32D C31D 16.1(7)
C33D Hf1B C32D C31D 117.4(14)
C34B Hf1B C32D C31D 97.6(11)
N2B Hf1B C32D C36D -1.2(10)
N1B Hf1B C32D C36D 42.5(10)
N12B Hf1B C32D C36D 165.8(9)
N13B Hf1B C32D C36D -108.5(10)
C32B Hf1B C32D C36D 86(5)
C33B Hf1B C32D C36D -102.0(15)
C30D Hf1B C32D C36D 158.1(11)
C34D Hf1B C32D C36D -161.6(11)
C31B Hf1B C32D C36D 135.4(14)
C31D Hf1B C32D C36D 119.4(15)
C33D Hf1B C32D C36D -123.3(13)
C34B Hf1B C32D C36D -143.1(11)
C31D C32D C33D C34D 2(3)
C36D C32D C33D C34D 178(3)
Hf1B C32D C33D C34D 66.9(14)
C31D C32D C33D C37D 173(2)
C36D C32D C33D C37D -12(5)
Hf1B C32D C33D C37D -122(2)
C31D C32D C33D Hf1B -64(2)
C36D C32D C33D Hf1B 111(3)
N2B Hf1B C33D C32D -70.8(9)
N1B Hf1B C33D C32D -16.5(10)
N12B Hf1B C33D C32D 136.4(9)
N13B Hf1B C33D C32D -167.8(9)
C32B Hf1B C33D C32D 6.0(10)
C33B Hf1B C33D C32D -48.0(19)
C30D Hf1B C33D C32D 76.9(9)
C34D Hf1B C33D C32D 113.3(11)
C31B Hf1B C33D C32D 48.6(8)
C31D Hf1B C33D C32D 35.6(8)
C34B Hf1B C33D C32D 134.5(15)
N2B Hf1B C33D C34D 175.9(7)
N1B Hf1B C33D C34D -129.8(8)
N12B Hf1B C33D C34D 23.0(9)
N13B Hf1B C33D C34D 78.8(8)
C32B Hf1B C33D C34D -107.4(10)
C33B Hf1B C33D C34D -161(2)
C30D Hf1B C33D C34D -36.4(7)
C31B Hf1B C33D C34D -64.7(8)
C31D Hf1B C33D C34D -77.7(8)
C34B Hf1B C33D C34D 21.1(10)
N2B Hf1B C33D C37D 56.4(12)
N1B Hf1B C33D C37D 110.7(11)
N12B Hf1B C33D C37D -96.4(12)
N13B Hf1B C33D C37D -40.6(12)
C32B Hf1B C33D C37D 133.2(16)
C33B Hf1B C33D C37D 79(2)
C30D Hf1B C33D C37D -155.9(13)
C34D Hf1B C33D C37D -119.5(15)
C31B Hf1B C33D C37D 175.8(14)
C31D Hf1B C33D C37D 162.8(14)
C34B Hf1B C33D C37D -98.4(16)
C31D C30D C34D C33D 1(3)
Hf1B C30D C34D C33D -67.0(16)
C31D C30D C34D C38D -176(2)
Hf1B C30D C34D C38D 116(2)
C31D C30D C34D Hf1B 67.6(17)
C32D C33D C34D C30D -2(3)
C37D C33D C34D C30D -173(2)
Hf1B C33D C34D C30D 66.7(17)
C32D C33D C34D C38D 175(3)
C37D C33D C34D C38D 4(3)
Hf1B C33D C34D C38D -117(2)
C32D C33D C34D Hf1B -68.5(19)
C37D C33D C34D Hf1B 120.3(19)
N2B Hf1B C34D C30D -123.1(11)
N1B Hf1B C34D C30D -42.4(12)
N12B Hf1B C34D C30D 83.2(8)
N13B Hf1B C34D C30D 143.1(9)
C32B Hf1B C34D C30D -69.8(8)
C33B Hf1B C34D C30D -109.9(10)
C31B Hf1B C34D C30D -29.5(7)
C31D Hf1B C34D C30D -38.3(7)
C33D Hf1B C34D C30D -115.3(11)
C34B Hf1B C34D C30D -145.0(17)
N2B Hf1B C34D C33D -7.8(14)
N1B Hf1B C34D C33D 72.9(11)
N12B Hf1B C34D C33D -161.5(7)
N13B Hf1B C34D C33D -101.6(8)
C32B Hf1B C34D C33D 45.6(7)
C33B Hf1B C34D C33D 5.4(6)
C30D Hf1B C34D C33D 115.3(11)
C31B Hf1B C34D C33D 85.8(8)
C31D Hf1B C34D C33D 77.0(7)
C34B Hf1B C34D C33D -29.6(13)
N2B Hf1B C34D C38D 118.3(11)
N1B Hf1B C34D C38D -161.0(9)
N12B Hf1B C34D C38D -35.4(11)
N13B Hf1B C34D C38D 24.5(10)
C32B Hf1B C34D C38D 171.6(14)
C33B Hf1B C34D C38D 131.5(14)
C30D Hf1B C34D C38D -118.6(15)
C31B Hf1B C34D C38D -148.1(14)
C31D Hf1B C34D C38D -156.9(13)
C33D Hf1B C34D C38D 126.1(15)
C34B Hf1B C34D C38D 96(2)
N1B Hf2B C40B C41B -3.3(7)
N2B Hf2B C40B C41B 28.8(4)
N22B Hf2B C40B C41B 141.7(4)
N23B Hf2B C40B C41B -159.3(3)
C42B Hf2B C40B C41B -37.4(4)
C43B Hf2B C40B C41B -77.7(4)
C44B Hf2B C40B C41B -115.0(5)
N1B Hf2B C40B C44B 111.7(5)
N2B Hf2B C40B C44B 143.9(4)
N22B Hf2B C40B C44B -103.3(4)
N23B Hf2B C40B C44B -44.2(4)
C42B Hf2B C40B C44B 77.6(4)
C41B Hf2B C40B C44B 115.0(5)
C43B Hf2B C40B C44B 37.3(3)
C44B C40B C41B C42B -0.8(7)
Hf2B C40B C41B C42B 66.5(4)
C44B C40B C41B C45B 176.8(6)
Hf2B C40B C41B C45B -115.9(6)
C44B C40B C41B Hf2B -67.3(4)
N1B Hf2B C41B C42B 64.0(4)
N2B Hf2B C41B C42B 92.2(4)
N22B Hf2B C41B C42B -158.4(4)
N23B Hf2B C41B C42B -84.0(4)
C40B Hf2B C41B C42B -114.3(5)
C43B Hf2B C41B C42B -36.8(4)
C44B Hf2B C41B C42B -77.3(4)
N1B Hf2B C41B C40B 178.3(3)
N2B Hf2B C41B C40B -153.5(4)
N22B Hf2B C41B C40B -44.0(4)
N23B Hf2B C41B C40B 30.3(5)
C42B Hf2B C41B C40B 114.3(5)
C43B Hf2B C41B C40B 77.5(4)
C44B Hf2B C41B C40B 37.0(3)
N1B Hf2B C41B C45B -58.6(6)
N2B Hf2B C41B C45B -30.4(6)
N22B Hf2B C41B C45B 79.1(6)
N23B Hf2B C41B C45B 153.4(5)
C42B Hf2B C41B C45B -122.6(7)
C40B Hf2B C41B C45B 123.1(7)
C43B Hf2B C41B C45B -159.4(7)
C44B Hf2B C41B C45B 160.1(7)
C40B C41B C42B C43B 0.2(6)
C45B C41B C42B C43B -177.4(6)
Hf2B C41B C42B C43B 66.9(4)
C40B C41B C42B C46B 178.7(6)
C45B C41B C42B C46B 1.1(9)
Hf2B C41B C42B C46B -114.6(6)
C40B C41B C42B Hf2B -66.7(4)
C45B C41B C42B Hf2B 115.7(6)
N1B Hf2B C42B C43B 116.8(3)
N2B Hf2B C42B C43B 159.8(4)
N22B Hf2B C42B C43B -79.5(5)
N23B Hf2B C42B C43B 9.6(4)
C41B Hf2B C42B C43B -115.2(5)
C40B Hf2B C42B C43B -77.8(4)
C44B Hf2B C42B C43B -37.3(3)
N1B Hf2B C42B C41B -128.0(4)
N2B Hf2B C42B C41B -85.0(4)
N22B Hf2B C42B C41B 35.7(6)
N23B Hf2B C42B C41B 124.8(4)
C40B Hf2B C42B C41B 37.4(4)
C43B Hf2B C42B C41B 115.2(5)
C44B Hf2B C42B C41B 77.9(4)
N1B Hf2B C42B C46B -6.0(6)
N2B Hf2B C42B C46B 37.0(6)
N22B Hf2B C42B C46B 157.7(5)
N23B Hf2B C42B C46B -113.2(6)
C41B Hf2B C42B C46B 122.0(8)
C40B Hf2B C42B C46B 159.3(7)
C43B Hf2B C42B C46B -122.8(7)
C44B Hf2B C42B C46B -160.1(7)
C41B C42B C43B C44B 0.4(6)
C46B C42B C43B C44B -178.0(6)
Hf2B C42B C43B C44B 67.2(4)
C41B C42B C43B C47B 173.9(6)
C46B C42B C43B C47B -4.6(10)
Hf2B C42B C43B C47B -119.3(6)
C41B C42B C43B Hf2B -66.8(4)
C46B C42B C43B Hf2B 114.7(6)
N1B Hf2B C43B C42B -74.6(4)
N2B Hf2B C43B C42B -22.6(4)
N22B Hf2B C43B C42B 133.6(3)
N23B Hf2B C43B C42B -172.3(3)
C41B Hf2B C43B C42B 37.0(3)
C40B Hf2B C43B C42B 77.4(4)
C44B Hf2B C43B C42B 114.6(5)
N1B Hf2B C43B C44B 170.8(3)
N2B Hf2B C43B C44B -137.2(4)
N22B Hf2B C43B C44B 19.0(5)
N23B Hf2B C43B C44B 73.1(4)
C42B Hf2B C43B C44B -114.6(5)
C41B Hf2B C43B C44B -77.7(4)
C40B Hf2B C43B C44B -37.2(4)
N1B Hf2B C43B C47B 48.2(6)
N2B Hf2B C43B C47B 100.1(6)
N22B Hf2B C43B C47B -103.6(6)
N23B Hf2B C43B C47B -49.5(5)
C42B Hf2B C43B C47B 122.7(7)
C41B Hf2B C43B C47B 159.7(6)
C40B Hf2B C43B C47B -159.9(6)
C44B Hf2B C43B C47B -122.7(7)
C41B C40B C44B C43B 1.1(7)
Hf2B C40B C44B C43B -65.5(4)
C41B C40B C44B C48B -176.3(6)
Hf2B C40B C44B C48B 117.1(6)
C41B C40B C44B Hf2B 66.6(4)
C42B C43B C44B C40B -0.9(6)
C47B C43B C44B C40B -174.5(6)
Hf2B C43B C44B C40B 65.5(4)
C42B C43B C44B C48B 176.4(6)
C47B C43B C44B C48B 2.9(10)
Hf2B C43B C44B C48B -117.2(6)
C42B C43B C44B Hf2B -66.4(4)
C47B C43B C44B Hf2B 120.0(6)
N1B Hf2B C44B C40B -130.2(4)
N2B Hf2B C44B C40B -52.2(5)
N22B Hf2B C44B C40B 80.0(4)
N23B Hf2B C44B C40B 138.6(4)
C42B Hf2B C44B C40B -77.5(4)
C41B Hf2B C44B C40B -37.0(3)
C43B Hf2B C44B C40B -114.6(5)
N1B Hf2B C44B C43B -15.6(6)
N2B Hf2B C44B C43B 62.4(5)
N22B Hf2B C44B C43B -165.4(4)
N23B Hf2B C44B C43B -106.8(4)
C42B Hf2B C44B C43B 37.1(3)
C41B Hf2B C44B C43B 77.6(4)
C40B Hf2B C44B C43B 114.6(5)
N1B Hf2B C44B C48B 108.5(6)
N2B Hf2B C44B C48B -173.5(5)
N22B Hf2B C44B C48B -41.3(6)
N23B Hf2B C44B C48B 17.2(6)
C42B Hf2B C44B C48B 161.2(7)
C41B Hf2B C44B C48B -158.3(7)
C40B Hf2B C44B C48B -121.3(7)
C43B Hf2B C44B C48B 124.1(8)
